data_7119085
loop_
_publ_author_name
'Kohei Masai'
'Katsunori Shirato'
'Koji Yamamoto'
'Yuki Kurashige'
'Tetsuro Murahashi'

_publ_section_title
;
 A mechanistic insight into metal-cluster pi-envelopment: a dual binding
 mode involving bent and planar ligand-conformers
;
_journal_name_full Chem.Commun.
_journal_page_first 6427
_journal_volume 52
_journal_year 2016
_chemical_formula_moiety 'C122 H74 B2 F48 Pd4'
_chemical_formula_sum 'C122 H74 B2 F48 Pd4'
_chemical_formula_weight 2899.07
_space_group_IT_number 2
_symmetry_cell_setting triclinic
_symmetry_Int_Tables_number 2
_symmetry_space_group_name_Hall '-P 1'
_symmetry_space_group_name_H-M 'P -1'
_atom_sites_solution_hydrogens geom
_atom_sites_solution_primary direct
_atom_sites_solution_secondary difmap
_audit_update_record
;
2016-02-03 deposited with the CCDC.
2016-04-05 downloaded from the CCDC.
;
_cell_angle_alpha 101.4372(12)
_cell_angle_beta 110.5262(11)
_cell_angle_gamma 102.2713(12)
_cell_formula_units_Z 1
_cell_length_a 13.2706(7)
_cell_length_b 15.2693(9)
_cell_length_c 16.3133(9)
_cell_measurement_reflns_used 20764
_cell_measurement_temperature 123
_cell_measurement_theta_max 27.45
_cell_measurement_theta_min 3.11
_cell_volume 2887.5(3)
_computing_cell_refinement 'RAPID AUTO'
_computing_data_collection 'RAPID AUTO (Rigaku, ????)'
_computing_data_reduction 'RAPID AUTO'
_computing_molecular_graphics 'CrystalStructure 4.0'
_computing_publication_material 'CrystalStructure 4.0 (Rigaku, 2010)'
_computing_structure_refinement 'SHELXL97 (Sheldrick, 2008)'
_computing_structure_solution 'SIR92 (Altomare, et al., 1994)'
_diffrn_ambient_temperature 123
_diffrn_detector_area_resol_mean 10.000
_diffrn_measured_fraction_theta_full 0.995
_diffrn_measured_fraction_theta_max 0.995
_diffrn_measurement_device_type 'Rigaku R-AXIS RAPID'
_diffrn_measurement_method \w
_diffrn_radiation_type 'Mo K\a'
_diffrn_radiation_wavelength 0.71075
_diffrn_reflns_av_R_equivalents 0.0658
_diffrn_reflns_limit_h_max 17
_diffrn_reflns_limit_h_min -17
_diffrn_reflns_limit_k_max 19
_diffrn_reflns_limit_k_min -19
_diffrn_reflns_limit_l_max 21
_diffrn_reflns_limit_l_min -21
_diffrn_reflns_number 53156
_diffrn_reflns_theta_full 27.48
_diffrn_reflns_theta_max 27.48
_diffrn_standards_interval_count .
_diffrn_standards_number 0
_exptl_absorpt_coefficient_mu 0.741
_exptl_absorpt_correction_T_max 0.895
_exptl_absorpt_correction_T_min 0.612
_exptl_absorpt_correction_type multi-scan
_exptl_absorpt_process_details 'ABSCOR (Rigaku, 1995)'
_exptl_crystal_colour red
_exptl_crystal_density_diffrn 1.667
_exptl_crystal_density_method 'not measured'
_exptl_crystal_description platelet
_exptl_crystal_F_000 1432.00
_exptl_crystal_size_max 0.220
_exptl_crystal_size_mid 0.150
_exptl_crystal_size_min 0.150
_refine_diff_density_max 1.660
_refine_diff_density_min -2.600
_refine_ls_extinction_method none
_refine_ls_goodness_of_fit_ref 1.152
_refine_ls_hydrogen_treatment constr
_refine_ls_number_parameters 793
_refine_ls_number_reflns 13176
_refine_ls_number_restraints 0
_refine_ls_R_factor_gt 0.0723
_refine_ls_shift/su_max 0.001
_refine_ls_structure_factor_coef Fsqd
_refine_ls_weighting_details 'w = 1/[\s^2^(Fo^2^)+(0.0824P)^2^+5.5259P] where P=(Fo^2^+2Fc^2^)/3'
_refine_ls_weighting_scheme calc
_refine_ls_wR_factor_ref 0.1887
_reflns_number_gt 9536
_reflns_number_total 13176
_reflns_threshold_expression F^2^>2.0\s(F^2^)
_cod_data_source_file c6cc01536k2.cif
_cod_data_source_block 40107-257_another_isomer_b
_cod_database_code 7119085

loop_
_symmetry_equiv_pos_site_id
_symmetry_equiv_pos_as_xyz
1 +X,+Y,+Z
2 -X,-Y,-Z

loop_
_atom_site_label
_atom_site_type_symbol
_atom_site_fract_x
_atom_site_fract_y
_atom_site_fract_z
_atom_site_U_iso_or_equiv
_atom_site_adp_type
_atom_site_occupancy
_atom_site_symmetry_multiplicity
_atom_site_calc_flag
_atom_site_refinement_flags
_atom_site_disorder_assembly
_atom_site_disorder_group
Pd1 Pd 0.38823(3) 0.28170(3) 0.57424(3) 0.03512(13) Uani 1.0 2 d . . .
Pd2 Pd 0.45749(3) 0.43126(2) 0.52745(2) 0.03053(12) Uani 1.0 2 d . . .
F1 F -0.2195(7) 0.2819(5) -0.1765(4) 0.172(4) Uani 1.0 2 d . . .
F2 F -0.0583(5) 0.3652(6) -0.1291(3) 0.138(3) Uani 1.0 2 d . . .
F3 F -0.1865(7) 0.4202(6) -0.1678(4) 0.146(3) Uani 1.0 2 d . . .
F4 F -0.3400(5) 0.5355(4) 0.0488(3) 0.0930(16) Uani 1.0 2 d . . .
F5 F -0.1947(5) 0.6018(5) 0.1702(7) 0.199(5) Uani 1.0 2 d . . .
F6 F -0.3142(7) 0.4915(6) 0.1625(5) 0.144(3) Uani 1.0 2 d . . .
F7 F 0.1389(3) 0.6691(3) 0.3465(3) 0.0495(8) Uani 1.0 2 d . . .
F8 F 0.2972(3) 0.6405(3) 0.3814(3) 0.0490(8) Uani 1.0 2 d . . .
F9 F 0.2472(3) 0.6941(3) 0.4879(2) 0.0508(8) Uani 1.0 2 d . . .
F10 F 0.0002(4) 0.3423(4) 0.5370(3) 0.0806(14) Uani 1.0 2 d . . .
F11 F 0.1604(4) 0.3298(4) 0.5626(4) 0.0978(18) Uani 1.0 2 d . . .
F12 F 0.1398(7) 0.4581(4) 0.6212(3) 0.135(3) Uani 1.0 2 d . . .
F13 F -0.3502(5) 0.2676(5) 0.3086(5) 0.124(3) Uani 1.0 2 d . . .
F14 F -0.4740(4) 0.1363(6) 0.2308(4) 0.194(5) Uani 1.0 2 d . . .
F15 F -0.3293(6) 0.1536(5) 0.3457(4) 0.126(3) Uani 1.0 2 d . . .
F16 F -0.3500(4) -0.0071(3) -0.0670(3) 0.0689(11) Uani 1.0 2 d . . .
F17 F -0.4084(4) -0.0858(3) 0.0092(3) 0.0843(15) Uani 1.0 2 d . . .
F18 F -0.2383(4) -0.0624(3) 0.0216(3) 0.0795(13) Uani 1.0 2 d . . .
F19 F 0.3252(3) 0.4193(3) 0.1255(2) 0.0448(8) Uani 1.0 2 d . . .
F20 F 0.2876(5) 0.2926(3) 0.0214(3) 0.0888(16) Uani 1.0 2 d . . .
F21 F 0.4224(4) 0.3256(3) 0.1530(4) 0.0719(12) Uani 1.0 2 d . . .
F22 F 0.1167(4) -0.0203(3) 0.1238(3) 0.0775(13) Uani 1.0 2 d . . .
F23 F 0.2838(4) 0.0454(3) 0.2267(3) 0.0634(10) Uani 1.0 2 d . . .
F24 F 0.1454(4) 0.0329(3) 0.2647(3) 0.0660(11) Uani 1.0 2 d . . .
C1 C -0.1569(9) -0.1549(8) 0.2254(6) 0.089(3) Uani 1.0 2 d . . .
C2 C -0.0552(8) -0.1652(7) 0.2765(6) 0.092(3) Uani 1.0 2 d . . .
C3 C 0.0242(7) -0.0932(7) 0.3529(6) 0.079(3) Uani 1.0 2 d . . .
C4 C 0.0020(6) -0.0082(6) 0.3792(5) 0.0587(18) Uani 1.0 2 d . . .
C5 C -0.1008(7) 0.0034(7) 0.3304(6) 0.086(3) Uani 1.0 2 d . . .
C6 C -0.1811(7) -0.0730(8) 0.2515(6) 0.082(3) Uani 1.0 2 d . . .
C7 C 0.0853(6) 0.0712(5) 0.4624(5) 0.0591(17) Uani 1.0 2 d . . .
C8 C 0.1956(5) 0.0832(5) 0.5027(4) 0.0488(14) Uani 1.0 2 d . . .
C9 C 0.2712(5) 0.1527(4) 0.5889(4) 0.0457(13) Uani 1.0 2 d . . .
C10 C 0.3847(5) 0.1609(4) 0.6347(4) 0.0430(13) Uani 1.0 2 d . . .
C11 C 0.4480(5) 0.2057(4) 0.7354(4) 0.0436(13) Uani 1.0 2 d . . .
C12 C 0.4944(6) 0.1544(5) 0.7925(5) 0.0565(16) Uani 1.0 2 d . . .
C13 C 0.5376(6) 0.1917(5) 0.8868(5) 0.0606(18) Uani 1.0 2 d . . .
C14 C 0.5336(6) 0.2789(6) 0.9254(5) 0.0618(19) Uani 1.0 2 d . . .
C15 C 0.4916(6) 0.3328(5) 0.8697(4) 0.0512(15) Uani 1.0 2 d . . .
C16 C 0.4526(5) 0.2972(4) 0.7751(4) 0.0419(13) Uani 1.0 2 d . . .
C17 C 0.4218(5) 0.3590(4) 0.7155(4) 0.0385(12) Uani 1.0 2 d . . .
C18 C 0.5040(5) 0.4143(4) 0.6978(4) 0.0369(12) Uani 1.0 2 d . . .
C19 C 0.4985(5) 0.4961(4) 0.6672(3) 0.0342(11) Uani 1.0 2 d . . .
C20 C 0.5855(5) 0.5433(4) 0.6482(3) 0.0338(11) Uani 1.0 2 d . . .
C21 C 0.5968(5) 0.6288(4) 0.6200(3) 0.0329(11) Uani 1.0 2 d . . .
C22 C 0.6950(5) 0.6646(4) 0.6052(4) 0.0340(11) Uani 1.0 2 d . . .
C23 C 0.7151(5) 0.7493(4) 0.5842(3) 0.0342(11) Uani 1.0 2 d . . .
C24 C 0.6343(5) 0.7972(4) 0.5695(4) 0.0376(12) Uani 1.0 2 d . . .
C25 C 0.5314(4) 0.7567(4) 0.5774(4) 0.0351(11) Uani 1.0 2 d . . .
C26 C 0.5152(5) 0.6771(4) 0.6039(4) 0.0358(11) Uani 1.0 2 d . . .
C27 C -0.0841(4) 0.3567(4) 0.1213(3) 0.0313(10) Uani 1.0 2 d . . .
C28 C -0.0909(4) 0.3386(4) 0.0311(3) 0.0349(11) Uani 1.0 2 d . . .
C29 C -0.1475(5) 0.3828(4) -0.0299(4) 0.0391(12) Uani 1.0 2 d . . .
C30 C -0.2013(5) 0.4443(4) -0.0042(4) 0.0449(13) Uani 1.0 2 d . . .
C31 C -0.1986(5) 0.4610(4) 0.0840(4) 0.0440(13) Uani 1.0 2 d . . .
C32 C -0.1402(5) 0.4186(4) 0.1443(4) 0.0388(12) Uani 1.0 2 d . . .
C33 C -0.1529(5) 0.3602(5) -0.1243(4) 0.0493(15) Uani 1.0 2 d . . .
C34 C -0.2569(7) 0.5263(6) 0.1144(5) 0.067(2) Uani 1.0 2 d . . .
C35 C 0.0352(4) 0.3766(4) 0.2971(3) 0.0294(10) Uani 1.0 2 d . . .
C36 C 0.0929(4) 0.4706(4) 0.3107(3) 0.0301(10) Uani 1.0 2 d . . .
C37 C 0.1518(4) 0.5364(4) 0.3971(4) 0.0327(11) Uani 1.0 2 d . . .
C38 C 0.1542(5) 0.5108(4) 0.4747(4) 0.0372(12) Uani 1.0 2 d . . .
C39 C 0.0989(4) 0.4181(4) 0.4641(4) 0.0350(11) Uani 1.0 2 d . . .
C40 C 0.0415(4) 0.3529(4) 0.3773(3) 0.0323(11) Uani 1.0 2 d . . .
C41 C 0.2079(5) 0.6348(4) 0.4037(4) 0.0402(12) Uani 1.0 2 d . . .
C42 C 0.1013(5) 0.3876(5) 0.5461(4) 0.0460(14) Uani 1.0 2 d . . .
C43 C -0.1401(4) 0.2183(4) 0.1801(3) 0.0324(11) Uani 1.0 2 d . . .
C44 C -0.2049(5) 0.2315(4) 0.2298(4) 0.0386(12) Uani 1.0 2 d . . .
C45 C -0.3054(5) 0.1631(5) 0.2109(4) 0.0465(14) Uani 1.0 2 d . . .
C46 C -0.3449(5) 0.0799(5) 0.1416(4) 0.0461(14) Uani 1.0 2 d . . .
C47 C -0.2818(5) 0.0658(4) 0.0908(4) 0.0394(12) Uani 1.0 2 d . . .
C48 C -0.1817(4) 0.1343(4) 0.1101(3) 0.0330(11) Uani 1.0 2 d . . .
C49 C -0.3701(6) 0.1805(7) 0.2677(5) 0.080(3) Uani 1.0 2 d . . .
C50 C -0.3197(6) -0.0226(5) 0.0148(4) 0.0511(15) Uani 1.0 2 d . . .
C51 C 0.0682(4) 0.2594(4) 0.1763(3) 0.0304(10) Uani 1.0 2 d . . .
C52 C 0.1479(4) 0.3088(4) 0.1497(3) 0.0318(10) Uani 1.0 2 d . . .
C53 C 0.2356(5) 0.2766(4) 0.1423(4) 0.0359(11) Uani 1.0 2 d . . .
C54 C 0.2471(5) 0.1928(4) 0.1598(4) 0.0349(11) Uani 1.0 2 d . . .
C55 C 0.1700(5) 0.1429(4) 0.1848(4) 0.0359(11) Uani 1.0 2 d . . .
C56 C 0.0820(5) 0.1754(4) 0.1931(4) 0.0338(11) Uani 1.0 2 d . . .
C57 C 0.3167(5) 0.3279(4) 0.1101(4) 0.0435(13) Uani 1.0 2 d . . .
C58 C 0.1769(5) 0.0500(4) 0.1996(4) 0.0436(13) Uani 1.0 2 d . . .
C59 C 0.5877(8) 0.0656(6) 0.4983(7) 0.076(3) Uani 1.0 2 d . . .
C60 C 0.5985(8) 0.0462(6) 0.5784(7) 0.080(3) Uani 1.0 2 d . . .
C61 C 0.5117(8) -0.0192(6) 0.5804(7) 0.075(3) Uani 1.0 2 d . . .
B1 B -0.0290(5) 0.3022(4) 0.1941(4) 0.0303(11) Uani 1.0 2 d . . .
H1 H -0.2104 -0.2041 0.1722 0.1069 Uiso 1.0 2 calc R . .
H2 H -0.0394 -0.2222 0.2591 0.1105 Uiso 1.0 2 calc R . .
H3 H 0.0940 -0.1012 0.3878 0.0943 Uiso 1.0 2 calc R . .
H5 H -0.1175 0.0597 0.3485 0.1038 Uiso 1.0 2 calc R . .
H6 H -0.2521 -0.0669 0.2167 0.0982 Uiso 1.0 2 calc R . .
H7 H 0.0570 0.1165 0.4882 0.0709 Uiso 1.0 2 calc R . .
H8 H 0.2264 0.0435 0.4728 0.0585 Uiso 1.0 2 calc R . .
H9 H 0.2415 0.1957 0.6163 0.0549 Uiso 1.0 2 calc R . .
H10 H 0.4231 0.1371 0.6005 0.0516 Uiso 1.0 2 calc R . .
H12 H 0.4962 0.0936 0.7664 0.0678 Uiso 1.0 2 calc R . .
H13 H 0.5703 0.1568 0.9252 0.0728 Uiso 1.0 2 calc R . .
H14 H 0.5595 0.3025 0.9900 0.0742 Uiso 1.0 2 calc R . .
H15 H 0.4896 0.3934 0.8962 0.0614 Uiso 1.0 2 calc R . .
H17 H 0.3460 0.3602 0.6901 0.0462 Uiso 1.0 2 calc R . .
H18 H 0.5706 0.3966 0.7067 0.0443 Uiso 1.0 2 calc R . .
H19 H 0.4349 0.5180 0.6599 0.0411 Uiso 1.0 2 calc R . .
H20 H 0.6452 0.5165 0.6543 0.0406 Uiso 1.0 2 calc R . .
H22 H 0.7477 0.6304 0.6096 0.0408 Uiso 1.0 2 calc R . .
H23 H 0.7843 0.7747 0.5799 0.0411 Uiso 1.0 2 calc R . .
H24 H 0.6472 0.8546 0.5548 0.0451 Uiso 1.0 2 calc R . .
H25 H 0.4734 0.7857 0.5639 0.0422 Uiso 1.0 2 calc R . .
H26 H 0.4478 0.6539 0.6116 0.0430 Uiso 1.0 2 calc R . .
H28 H -0.0563 0.2954 0.0111 0.0419 Uiso 1.0 2 calc R . .
H30 H -0.2393 0.4745 -0.0454 0.0538 Uiso 1.0 2 calc R . .
H32 H -0.1383 0.4324 0.2043 0.0465 Uiso 1.0 2 calc R . .
H36 H 0.0916 0.4900 0.2585 0.0361 Uiso 1.0 2 calc R . .
H38 H 0.1928 0.5555 0.5338 0.0446 Uiso 1.0 2 calc R . .
H40 H 0.0053 0.2901 0.3722 0.0388 Uiso 1.0 2 calc R . .
H44 H -0.1802 0.2884 0.2777 0.0464 Uiso 1.0 2 calc R . .
H46 H -0.4131 0.0335 0.1290 0.0553 Uiso 1.0 2 calc R . .
H48 H -0.1403 0.1231 0.0740 0.0396 Uiso 1.0 2 calc R . .
H52 H 0.1414 0.3657 0.1365 0.0381 Uiso 1.0 2 calc R . .
H54 H 0.3070 0.1707 0.1545 0.0419 Uiso 1.0 2 calc R . .
H56 H 0.0300 0.1392 0.2106 0.0405 Uiso 1.0 2 calc R . .
H59 H 0.6476 0.1106 0.4961 0.0912 Uiso 1.0 2 calc R . .
H60 H 0.6657 0.0779 0.6324 0.0960 Uiso 1.0 2 calc R . .
H61 H 0.5193 -0.0331 0.6361 0.0899 Uiso 1.0 2 calc R . .

loop_
_atom_site_aniso_label
_atom_site_aniso_U_11
_atom_site_aniso_U_22
_atom_site_aniso_U_33
_atom_site_aniso_U_12
_atom_site_aniso_U_13
_atom_site_aniso_U_23
Pd1 0.0471(3) 0.0406(3) 0.0263(2) 0.02174(18) 0.01737(18) 0.01503(16)
Pd2 0.0387(3) 0.0382(3) 0.01844(19) 0.01642(17) 0.01245(16) 0.00999(15)
F1 0.232(8) 0.156(6) 0.039(3) -0.090(6) 0.073(4) -0.034(3)
F2 0.084(4) 0.305(9) 0.040(3) 0.072(5) 0.039(3) 0.047(4)
F3 0.266(9) 0.208(7) 0.068(4) 0.165(7) 0.105(5) 0.093(4)
F4 0.103(4) 0.146(5) 0.060(3) 0.096(4) 0.031(3) 0.039(3)
F5 0.079(4) 0.109(5) 0.276(10) 0.050(4) -0.005(5) -0.102(6)
F6 0.231(8) 0.205(7) 0.130(6) 0.172(7) 0.137(6) 0.100(6)
F7 0.0517(19) 0.0469(19) 0.0455(19) 0.0189(15) 0.0117(16) 0.0156(15)
F8 0.0456(18) 0.056(2) 0.050(2) 0.0173(15) 0.0270(16) 0.0103(16)
F9 0.056(2) 0.053(2) 0.0294(17) 0.0101(16) 0.0142(15) -0.0036(14)
F10 0.064(3) 0.157(5) 0.068(3) 0.055(3) 0.045(3) 0.076(3)
F11 0.111(4) 0.196(6) 0.088(4) 0.124(4) 0.075(3) 0.109(4)
F12 0.249(8) 0.092(4) 0.023(2) -0.002(4) 0.045(4) 0.011(3)
F13 0.098(4) 0.134(5) 0.131(5) 0.014(4) 0.088(4) -0.033(4)
F14 0.046(3) 0.314(10) 0.098(4) -0.036(4) 0.043(3) -0.124(6)
F15 0.139(5) 0.169(6) 0.083(4) 0.024(5) 0.085(4) 0.017(4)
F16 0.082(3) 0.071(3) 0.0249(18) 0.002(2) 0.0146(18) -0.0075(16)
F17 0.095(3) 0.060(3) 0.073(3) -0.022(3) 0.051(3) -0.014(2)
F18 0.081(3) 0.076(3) 0.062(3) 0.035(3) 0.019(3) -0.016(2)
F19 0.0513(18) 0.0497(19) 0.0393(18) 0.0174(15) 0.0223(15) 0.0170(14)
F20 0.134(4) 0.076(3) 0.048(3) -0.012(3) 0.067(3) -0.006(2)
F21 0.059(3) 0.079(3) 0.114(4) 0.039(2) 0.055(3) 0.050(3)
F22 0.103(4) 0.041(2) 0.066(3) 0.022(2) 0.014(3) 0.0057(18)
F23 0.070(3) 0.071(3) 0.081(3) 0.045(2) 0.043(3) 0.042(2)
F24 0.096(3) 0.062(3) 0.084(3) 0.041(3) 0.066(3) 0.044(2)
C1 0.093(7) 0.096(7) 0.061(6) 0.002(6) 0.031(5) 0.019(5)
C2 0.083(6) 0.097(7) 0.064(6) -0.007(5) 0.026(5) 0.002(5)
C3 0.068(5) 0.089(6) 0.070(6) 0.008(5) 0.029(5) 0.021(5)
C4 0.050(4) 0.081(5) 0.045(4) 0.005(4) 0.020(3) 0.034(4)
C5 0.072(5) 0.108(7) 0.081(6) 0.012(5) 0.021(5) 0.066(6)
C6 0.065(5) 0.116(8) 0.049(5) 0.002(5) 0.010(4) 0.045(5)
C7 0.066(4) 0.071(5) 0.055(4) 0.022(4) 0.031(4) 0.037(4)
C8 0.047(4) 0.062(4) 0.039(4) 0.010(3) 0.018(3) 0.023(3)
C9 0.051(4) 0.050(4) 0.043(4) 0.016(3) 0.023(3) 0.020(3)
C10 0.051(4) 0.047(4) 0.044(4) 0.023(3) 0.024(3) 0.024(3)
C11 0.049(3) 0.052(4) 0.037(3) 0.021(3) 0.018(3) 0.022(3)
C12 0.063(4) 0.064(4) 0.058(4) 0.030(4) 0.025(4) 0.041(4)
C13 0.053(4) 0.070(5) 0.059(5) 0.016(4) 0.012(4) 0.042(4)
C14 0.065(4) 0.079(5) 0.033(4) 0.009(4) 0.011(3) 0.031(4)
C15 0.061(4) 0.064(4) 0.037(4) 0.023(3) 0.023(3) 0.024(3)
C16 0.042(3) 0.059(4) 0.034(3) 0.022(3) 0.017(3) 0.025(3)
C17 0.041(3) 0.057(4) 0.026(3) 0.024(3) 0.017(3) 0.015(3)
C18 0.044(3) 0.054(4) 0.021(3) 0.024(3) 0.015(3) 0.015(3)
C19 0.048(3) 0.042(3) 0.020(3) 0.024(3) 0.014(2) 0.011(2)
C20 0.042(3) 0.047(3) 0.016(3) 0.024(3) 0.010(2) 0.011(2)
C21 0.039(3) 0.041(3) 0.016(3) 0.012(3) 0.0094(19) 0.0046(19)
C22 0.039(3) 0.044(3) 0.023(3) 0.021(3) 0.013(2) 0.011(2)
C23 0.035(3) 0.046(3) 0.022(3) 0.013(3) 0.013(2) 0.008(2)
C24 0.049(3) 0.038(3) 0.029(3) 0.015(3) 0.018(3) 0.012(2)
C25 0.035(3) 0.044(3) 0.031(3) 0.022(3) 0.014(2) 0.008(2)
C26 0.039(3) 0.039(3) 0.035(3) 0.017(3) 0.019(3) 0.010(2)
C27 0.034(3) 0.041(3) 0.018(3) 0.015(2) 0.0088(19) 0.0079(19)
C28 0.036(3) 0.048(3) 0.017(3) 0.012(3) 0.009(2) 0.008(2)
C29 0.043(3) 0.052(4) 0.025(3) 0.018(3) 0.013(3) 0.015(3)
C30 0.050(4) 0.057(4) 0.029(3) 0.024(3) 0.009(3) 0.022(3)
C31 0.051(4) 0.054(4) 0.028(3) 0.028(3) 0.011(3) 0.012(3)
C32 0.049(3) 0.048(3) 0.017(3) 0.022(3) 0.009(2) 0.007(2)
C33 0.047(4) 0.081(5) 0.021(3) 0.021(3) 0.011(3) 0.019(3)
C34 0.093(6) 0.081(5) 0.034(4) 0.057(5) 0.018(4) 0.015(4)
C35 0.028(3) 0.047(3) 0.018(3) 0.020(2) 0.0098(18) 0.0104(19)
C36 0.033(3) 0.044(3) 0.018(3) 0.018(2) 0.0118(19) 0.0101(19)
C37 0.033(3) 0.049(3) 0.022(3) 0.024(3) 0.012(2) 0.010(2)
C38 0.038(3) 0.057(4) 0.017(3) 0.025(3) 0.006(2) 0.010(2)
C39 0.035(3) 0.058(4) 0.020(3) 0.025(3) 0.013(2) 0.014(3)
C40 0.033(3) 0.051(3) 0.022(3) 0.022(3) 0.014(2) 0.016(2)
C41 0.042(3) 0.051(4) 0.029(3) 0.022(3) 0.013(3) 0.010(3)
C42 0.051(4) 0.077(4) 0.024(3) 0.032(3) 0.019(3) 0.022(3)
C43 0.034(3) 0.047(3) 0.021(3) 0.020(3) 0.012(2) 0.012(2)
C44 0.036(3) 0.052(4) 0.023(3) 0.017(3) 0.010(2) 0.000(2)
C45 0.032(3) 0.075(4) 0.025(3) 0.014(3) 0.011(3) 0.002(3)
C46 0.038(3) 0.062(4) 0.024(3) 0.003(3) 0.012(3) -0.002(3)
C47 0.044(3) 0.047(3) 0.024(3) 0.011(3) 0.015(3) 0.005(3)
C48 0.037(3) 0.046(3) 0.020(3) 0.015(3) 0.016(2) 0.008(2)
C49 0.053(4) 0.114(7) 0.038(4) -0.004(4) 0.023(4) -0.029(4)
C50 0.056(4) 0.053(4) 0.034(4) 0.005(3) 0.021(3) -0.001(3)
C51 0.035(3) 0.039(3) 0.016(3) 0.015(2) 0.0106(19) 0.0046(18)
C52 0.040(3) 0.038(3) 0.018(3) 0.016(2) 0.012(2) 0.0063(19)
C53 0.043(3) 0.044(3) 0.024(3) 0.017(3) 0.019(3) 0.005(2)
C54 0.041(3) 0.046(3) 0.026(3) 0.024(3) 0.019(3) 0.008(2)
C55 0.045(3) 0.045(3) 0.027(3) 0.024(3) 0.019(3) 0.010(2)
C56 0.041(3) 0.043(3) 0.024(3) 0.018(3) 0.017(2) 0.011(2)
C57 0.057(4) 0.048(4) 0.036(3) 0.018(3) 0.030(3) 0.011(3)
C58 0.054(4) 0.049(4) 0.043(4) 0.027(3) 0.027(3) 0.017(3)
C59 0.079(6) 0.063(5) 0.126(8) 0.047(5) 0.058(6) 0.055(5)
C60 0.095(6) 0.065(5) 0.114(8) 0.051(5) 0.055(6) 0.047(5)
C61 0.096(6) 0.066(5) 0.107(7) 0.051(5) 0.063(6) 0.052(5)
B1 0.031(3) 0.043(3) 0.018(3) 0.017(3) 0.008(2) 0.008(2)

loop_
_atom_type_symbol
_atom_type_description
_atom_type_scat_dispersion_real
_atom_type_scat_dispersion_imag
_atom_type_scat_source
Pd Pd -0.9988 1.0072
;
International Tables for Crystallography
(1992, Vol. C, Tables 4.2.6.8 and 6.1.1.4)
;
C C 0.0033 0.0016
;
International Tables for Crystallography
(1992, Vol. C, Tables 4.2.6.8 and 6.1.1.4)
;
H H 0.0000 0.0000
;
International Tables for Crystallography
(1992, Vol. C, Table 6.1.1.4)
;
F F 0.0171 0.0103
;
International Tables for Crystallography
(1992, Vol. C, Tables 4.2.6.8 and 6.1.1.4)
;
B B 0.0013 0.0007
;
International Tables for Crystallography
(1992, Vol. C, Tables 4.2.6.8 and 6.1.1.4)
;

loop_
_geom_angle_atom_site_label_1
_geom_angle_atom_site_label_2
_geom_angle_atom_site_label_3
_geom_angle
_geom_angle_publ_flag
_geom_angle_site_symmetry_1
_geom_angle_site_symmetry_2
_geom_angle_site_symmetry_3
Pd2 Pd1 C9 161.94(16) yes . . .
Pd2 Pd1 C10 162.94(15) yes . . .
Pd2 Pd1 C17 95.82(16) yes . . .
Pd2 Pd1 C18 65.80(15) yes . . .
Pd2 Pd1 C23 71.62(13) yes . . 2_666
Pd2 Pd1 C24 83.35(15) yes . . 2_666
C9 Pd1 C10 35.1(3) yes . . .
C9 Pd1 C17 88.1(3) yes . . .
C9 Pd1 C18 122.4(3) yes . . .
C9 Pd1 C23 95.90(19) yes . . 2_666
C9 Pd1 C24 93.8(2) yes . . 2_666
C10 Pd1 C17 81.3(3) yes . . .
C10 Pd1 C18 104.93(19) yes . . .
C10 Pd1 C23 118.99(18) yes . . 2_666
C10 Pd1 C24 98.5(3) yes . . 2_666
C17 Pd1 C18 35.4(3) yes . . .
C17 Pd1 C23 147.9(3) yes . . 2_666
C17 Pd1 C24 176.3(2) yes . . 2_666
C18 Pd1 C23 136.1(2) yes . . 2_666
C18 Pd1 C24 141.9(3) yes . . 2_666
C23 Pd1 C24 35.0(3) yes 2_666 . 2_666
Pd1 Pd2 Pd2 172.41(3) yes . . 2_666
Pd1 Pd2 C19 80.63(15) yes . . .
Pd1 Pd2 C20 110.25(16) yes . . .
Pd1 Pd2 C21 101.44(15) yes . . 2_666
Pd1 Pd2 C22 76.99(15) yes . . 2_666
Pd2 Pd2 C19 103.85(15) yes 2_666 . .
Pd2 Pd2 C20 71.63(16) yes 2_666 . .
Pd2 Pd2 C21 74.67(14) yes 2_666 . 2_666
Pd2 Pd2 C22 102.37(15) yes 2_666 . 2_666
C19 Pd2 C20 37.7(3) yes . . .
C19 Pd2 C21 174.6(3) yes . . 2_666
C19 Pd2 C22 140.5(3) yes . . 2_666
C20 Pd2 C21 143.4(2) yes . . 2_666
C20 Pd2 C22 168.7(3) yes . . 2_666
C21 Pd2 C22 36.8(2) yes 2_666 . 2_666
C2 C1 C6 119.8(8) yes . . .
C1 C2 C3 120.6(10) yes . . .
C2 C3 C4 120.3(9) yes . . .
C3 C4 C5 120.4(6) yes . . .
C3 C4 C7 122.1(7) yes . . .
C5 C4 C7 117.4(8) yes . . .
C4 C5 C6 117.5(9) yes . . .
C1 C6 C5 121.2(9) yes . . .
C4 C7 C8 125.2(8) yes . . .
C7 C8 C9 124.1(7) yes . . .
Pd1 C9 C8 113.7(5) yes . . .
Pd1 C9 C10 69.0(4) yes . . .
C8 C9 C10 124.3(7) yes . . .
Pd1 C10 C9 75.9(4) yes . . .
Pd1 C10 C11 104.8(4) yes . . .
C9 C10 C11 122.3(7) yes . . .
C10 C11 C12 120.7(6) yes . . .
C10 C11 C16 120.1(6) yes . . .
C12 C11 C16 118.9(6) yes . . .
C11 C12 C13 120.3(7) yes . . .
C12 C13 C14 120.4(8) yes . . .
C13 C14 C15 120.2(7) yes . . .
C14 C15 C16 119.5(7) yes . . .
C11 C16 C15 120.4(7) yes . . .
C11 C16 C17 119.6(5) yes . . .
C15 C16 C17 119.9(6) yes . . .
Pd1 C17 C16 107.8(4) yes . . .
Pd1 C17 C18 76.9(4) yes . . .
C16 C17 C18 119.9(6) yes . . .
Pd1 C18 C17 67.7(3) yes . . .
Pd1 C18 C19 108.4(3) yes . . .
C17 C18 C19 126.4(6) yes . . .
Pd2 C19 C18 97.2(4) yes . . .
Pd2 C19 C20 73.8(3) yes . . .
C18 C19 C20 120.5(6) yes . . .
Pd2 C20 C19 68.5(3) yes . . .
Pd2 C20 C21 105.9(3) yes . . .
C19 C20 C21 128.3(6) yes . . .
Pd2 C21 C20 100.4(3) yes 2_666 . .
Pd2 C21 C22 76.3(3) yes 2_666 . .
Pd2 C21 C26 90.7(3) yes 2_666 . .
C20 C21 C22 118.0(6) yes . . .
C20 C21 C26 124.5(6) yes . . .
C22 C21 C26 117.5(6) yes . . .
Pd2 C22 C21 66.9(3) yes 2_666 . .
Pd2 C22 C23 101.4(3) yes 2_666 . .
C21 C22 C23 121.1(6) yes . . .
Pd1 C23 C22 108.0(3) yes 2_666 . .
Pd1 C23 C24 70.2(3) yes 2_666 . .
C22 C23 C24 120.7(6) yes . . .
Pd1 C24 C23 74.7(4) yes 2_666 . .
Pd1 C24 C25 105.9(3) yes 2_666 . .
C23 C24 C25 117.8(6) yes . . .
C24 C25 C26 121.4(6) yes . . .
C21 C26 C25 121.2(6) yes . . .
C28 C27 C32 115.6(5) yes . . .
C28 C27 B1 124.8(5) yes . . .
C32 C27 B1 119.2(5) yes . . .
C27 C28 C29 121.6(6) yes . . .
C28 C29 C30 121.0(6) yes . . .
C28 C29 C33 119.2(6) yes . . .
C30 C29 C33 119.8(6) yes . . .
C29 C30 C31 118.3(6) yes . . .
C30 C31 C32 120.2(7) yes . . .
C30 C31 C34 120.1(6) yes . . .
C32 C31 C34 119.7(6) yes . . .
C27 C32 C31 123.3(6) yes . . .
F1 C33 F2 106.7(8) yes . . .
F1 C33 F3 104.2(6) yes . . .
F1 C33 C29 115.0(7) yes . . .
F2 C33 F3 101.8(8) yes . . .
F2 C33 C29 114.8(5) yes . . .
F3 C33 C29 112.8(7) yes . . .
F4 C34 F5 112.2(8) yes . . .
F4 C34 F6 99.5(8) yes . . .
F4 C34 C31 115.0(6) yes . . .
F5 C34 F6 100.8(8) yes . . .
F5 C34 C31 115.5(8) yes . . .
F6 C34 C31 111.7(8) yes . . .
C36 C35 C40 115.3(4) yes . . .
C36 C35 B1 120.4(5) yes . . .
C40 C35 B1 124.2(5) yes . . .
C35 C36 C37 122.9(5) yes . . .
C36 C37 C38 120.1(5) yes . . .
C36 C37 C41 118.6(5) yes . . .
C38 C37 C41 121.2(4) yes . . .
C37 C38 C39 118.7(4) yes . . .
C38 C39 C40 120.6(6) yes . . .
C38 C39 C42 120.2(5) yes . . .
C40 C39 C42 119.2(5) yes . . .
C35 C40 C39 122.4(5) yes . . .
F7 C41 F8 105.8(5) yes . . .
F7 C41 F9 107.3(5) yes . . .
F7 C41 C37 112.3(4) yes . . .
F8 C41 F9 106.3(4) yes . . .
F8 C41 C37 111.5(5) yes . . .
F9 C41 C37 113.1(5) yes . . .
F10 C42 F11 104.9(6) yes . . .
F10 C42 F12 104.4(7) yes . . .
F10 C42 C39 112.6(5) yes . . .
F11 C42 F12 108.0(6) yes . . .
F11 C42 C39 113.1(7) yes . . .
F12 C42 C39 113.1(6) yes . . .
C44 C43 C48 116.4(5) yes . . .
C44 C43 B1 122.2(5) yes . . .
C48 C43 B1 121.1(6) yes . . .
C43 C44 C45 121.6(5) yes . . .
C44 C45 C46 121.2(6) yes . . .
C44 C45 C49 119.2(6) yes . . .
C46 C45 C49 119.6(6) yes . . .
C45 C46 C47 118.0(6) yes . . .
C46 C47 C48 120.5(5) yes . . .
C46 C47 C50 120.7(5) yes . . .
C48 C47 C50 118.9(6) yes . . .
C43 C48 C47 122.4(6) yes . . .
F13 C49 F14 112.1(9) yes . . .
F13 C49 F15 96.8(6) yes . . .
F13 C49 C45 114.9(8) yes . . .
F14 C49 F15 104.3(8) yes . . .
F14 C49 C45 116.1(6) yes . . .
F15 C49 C45 110.3(8) yes . . .
F16 C50 F17 105.5(5) yes . . .
F16 C50 F18 105.6(6) yes . . .
F16 C50 C47 111.7(6) yes . . .
F17 C50 F18 107.8(6) yes . . .
F17 C50 C47 113.4(7) yes . . .
F18 C50 C47 112.3(5) yes . . .
C52 C51 C56 115.7(6) yes . . .
C52 C51 B1 121.9(5) yes . . .
C56 C51 B1 122.2(5) yes . . .
C51 C52 C53 121.9(6) yes . . .
C52 C53 C54 120.8(6) yes . . .
C52 C53 C57 121.2(6) yes . . .
C54 C53 C57 117.9(6) yes . . .
C53 C54 C55 118.5(6) yes . . .
C54 C55 C56 120.9(6) yes . . .
C54 C55 C58 119.6(6) yes . . .
C56 C55 C58 119.4(6) yes . . .
C51 C56 C55 122.1(6) yes . . .
F19 C57 F20 106.8(6) yes . . .
F19 C57 F21 105.2(4) yes . . .
F19 C57 C53 112.7(6) yes . . .
F20 C57 F21 106.6(7) yes . . .
F20 C57 C53 112.3(5) yes . . .
F21 C57 C53 112.6(6) yes . . .
F22 C58 F23 105.6(6) yes . . .
F22 C58 F24 108.8(5) yes . . .
F22 C58 C55 112.0(5) yes . . .
F23 C58 F24 104.8(5) yes . . .
F23 C58 C55 111.9(5) yes . . .
F24 C58 C55 113.1(6) yes . . .
C60 C59 C61 119.7(9) yes . . 2_656
C59 C60 C61 119.5(8) yes . . .
C59 C61 C60 120.8(10) yes 2_656 . .
C27 B1 C35 109.0(5) yes . . .
C27 B1 C43 102.7(4) yes . . .
C27 B1 C51 114.4(5) yes . . .
C35 B1 C43 113.9(5) yes . . .
C35 B1 C51 105.4(4) yes . . .
C43 B1 C51 111.7(5) yes . . .
C2 C1 H1 120.078 no . . .
C6 C1 H1 120.078 no . . .
C1 C2 H2 119.720 no . . .
C3 C2 H2 119.725 no . . .
C2 C3 H3 119.831 no . . .
C4 C3 H3 119.833 no . . .
C4 C5 H5 121.227 no . . .
C6 C5 H5 121.231 no . . .
C1 C6 H6 119.387 no . . .
C5 C6 H6 119.377 no . . .
C4 C7 H7 117.415 no . . .
C8 C7 H7 117.413 no . . .
C7 C8 H8 117.940 no . . .
C9 C8 H8 117.942 no . . .
Pd1 C9 H9 87.326 no . . .
C8 C9 H9 117.836 no . . .
C10 C9 H9 117.840 no . . .
Pd1 C10 H10 89.286 no . . .
C9 C10 H10 118.826 no . . .
C11 C10 H10 118.825 no . . .
C11 C12 H12 119.844 no . . .
C13 C12 H12 119.829 no . . .
C12 C13 H13 119.802 no . . .
C14 C13 H13 119.794 no . . .
C13 C14 H14 119.934 no . . .
C15 C14 H14 119.915 no . . .
C14 C15 H15 120.273 no . . .
C16 C15 H15 120.266 no . . .
Pd1 C17 H17 85.461 no . . .
C16 C17 H17 120.071 no . . .
C18 C17 H17 120.069 no . . .
Pd1 C18 H18 94.076 no . . .
C17 C18 H18 116.822 no . . .
C19 C18 H18 116.825 no . . .
Pd2 C19 H19 98.864 no . . .
C18 C19 H19 119.767 no . . .
C20 C19 H19 119.760 no . . .
Pd2 C20 H20 96.152 no . . .
C19 C20 H20 115.874 no . . .
C21 C20 H20 115.872 no . . .
Pd2 C22 H22 101.398 no 2_666 . .
C21 C22 H22 119.476 no . . .
C23 C22 H22 119.459 no . . .
Pd1 C23 H23 91.668 no 2_666 . .
C22 C23 H23 119.649 no . . .
C24 C23 H23 119.663 no . . .
Pd1 C24 H24 89.447 no 2_666 . .
C23 C24 H24 121.105 no . . .
C25 C24 H24 121.106 no . . .
C24 C25 H25 119.321 no . . .
C26 C25 H25 119.324 no . . .
C21 C26 H26 119.382 no . . .
C25 C26 H26 119.380 no . . .
C27 C28 H28 119.197 no . . .
C29 C28 H28 119.203 no . . .
C29 C30 H30 120.847 no . . .
C31 C30 H30 120.832 no . . .
C27 C32 H32 118.360 no . . .
C31 C32 H32 118.364 no . . .
C35 C36 H36 118.551 no . . .
C37 C36 H36 118.551 no . . .
C37 C38 H38 120.665 no . . .
C39 C38 H38 120.681 no . . .
C35 C40 H40 118.785 no . . .
C39 C40 H40 118.776 no . . .
C43 C44 H44 119.194 no . . .
C45 C44 H44 119.204 no . . .
C45 C46 H46 121.024 no . . .
C47 C46 H46 121.023 no . . .
C43 C48 H48 118.795 no . . .
C47 C48 H48 118.801 no . . .
C51 C52 H52 119.031 no . . .
C53 C52 H52 119.038 no . . .
C53 C54 H54 120.783 no . . .
C55 C54 H54 120.765 no . . .
C51 C56 H56 118.941 no . . .
C55 C56 H56 118.925 no . . .
C60 C59 H59 120.133 no . . .
C61 C59 H59 120.136 no 2_656 . .
C59 C60 H60 120.236 no . . .
C61 C60 H60 120.256 no . . .
C59 C61 H61 119.625 no 2_656 . .
C60 C61 H61 119.615 no . . .

loop_
_geom_bond_atom_site_label_1
_geom_bond_atom_site_label_2
_geom_bond_distance
_geom_bond_publ_flag
_geom_bond_site_symmetry_1
_geom_bond_site_symmetry_2
Pd1 Pd2 2.6332(6) yes . .
Pd1 C9 2.345(7) yes . .
Pd1 C10 2.257(7) yes . .
Pd1 C17 2.210(6) yes . .
Pd1 C18 2.326(5) yes . .
Pd1 C23 2.354(5) yes . 2_666
Pd1 C24 2.297(6) yes . 2_666
Pd2 Pd2 2.6324(5) yes . 2_666
Pd2 C19 2.116(5) yes . .
Pd2 C20 2.185(4) yes . .
Pd2 C21 2.186(5) yes . 2_666
Pd2 C22 2.309(4) yes . 2_666
F1 C33 1.246(8) yes . .
F2 C33 1.273(10) yes . .
F3 C33 1.323(11) yes . .
F4 C34 1.294(10) yes . .
F5 C34 1.221(9) yes . .
F6 C34 1.375(14) yes . .
F7 C41 1.335(7) yes . .
F8 C41 1.347(8) yes . .
F9 C41 1.334(6) yes . .
F10 C42 1.313(8) yes . .
F11 C42 1.306(10) yes . .
F12 C42 1.313(7) yes . .
F13 C49 1.288(11) yes . .
F14 C49 1.258(8) yes . .
F15 C49 1.379(11) yes . .
F16 C50 1.338(8) yes . .
F17 C50 1.317(8) yes . .
F18 C50 1.330(10) yes . .
F19 C57 1.340(7) yes . .
F20 C57 1.320(8) yes . .
F21 C57 1.341(8) yes . .
F22 C58 1.317(6) yes . .
F23 C58 1.351(8) yes . .
F24 C58 1.322(9) yes . .
C1 C2 1.376(15) yes . .
C1 C6 1.380(17) yes . .
C2 C3 1.384(10) yes . .
C3 C4 1.409(13) yes . .
C4 C5 1.387(12) yes . .
C4 C7 1.503(8) yes . .
C5 C6 1.438(10) yes . .
C7 C8 1.331(10) yes . .
C8 C9 1.441(7) yes . .
C9 C10 1.391(9) yes . .
C10 C11 1.488(8) yes . .
C11 C12 1.397(11) yes . .
C11 C16 1.397(9) yes . .
C12 C13 1.384(10) yes . .
C13 C14 1.377(11) yes . .
C14 C15 1.396(11) yes . .
C15 C16 1.390(8) yes . .
C16 C17 1.501(9) yes . .
C17 C18 1.383(9) yes . .
C18 C19 1.441(9) yes . .
C19 C20 1.391(9) yes . .
C20 C21 1.464(8) yes . .
C21 C22 1.423(9) yes . .
C21 C26 1.416(9) yes . .
C22 C23 1.398(8) yes . .
C23 C24 1.401(9) yes . .
C24 C25 1.435(9) yes . .
C25 C26 1.368(9) yes . .
C27 C28 1.409(8) yes . .
C27 C32 1.394(9) yes . .
C27 B1 1.637(9) yes . .
C28 C29 1.403(9) yes . .
C29 C30 1.380(10) yes . .
C29 C33 1.483(9) yes . .
C30 C31 1.396(9) yes . .
C31 C32 1.385(9) yes . .
C31 C34 1.497(12) yes . .
C35 C36 1.409(7) yes . .
C35 C40 1.405(8) yes . .
C35 B1 1.634(7) yes . .
C36 C37 1.392(6) yes . .
C37 C38 1.390(9) yes . .
C37 C41 1.493(8) yes . .
C38 C39 1.394(8) yes . .
C39 C40 1.391(6) yes . .
C39 C42 1.495(9) yes . .
C43 C44 1.391(9) yes . .
C43 C48 1.390(7) yes . .
C43 B1 1.647(8) yes . .
C44 C45 1.399(8) yes . .
C45 C46 1.379(8) yes . .
C45 C49 1.490(12) yes . .
C46 C47 1.388(10) yes . .
C47 C48 1.394(8) yes . .
C47 C50 1.491(8) yes . .
C51 C52 1.410(8) yes . .
C51 C56 1.400(8) yes . .
C51 B1 1.649(9) yes . .
C52 C53 1.388(9) yes . .
C53 C54 1.394(9) yes . .
C53 C57 1.500(10) yes . .
C54 C55 1.371(9) yes . .
C55 C56 1.399(9) yes . .
C55 C58 1.501(9) yes . .
C59 C60 1.361(16) yes . .
C59 C61 1.395(11) yes . 2_656
C60 C61 1.370(14) yes . .
C1 H1 0.950 no . .
C2 H2 0.950 no . .
C3 H3 0.950 no . .
C5 H5 0.950 no . .
C6 H6 0.950 no . .
C7 H7 0.950 no . .
C8 H8 0.950 no . .
C9 H9 0.950 no . .
C10 H10 0.950 no . .
C12 H12 0.950 no . .
C13 H13 0.950 no . .
C14 H14 0.950 no . .
C15 H15 0.950 no . .
C17 H17 0.950 no . .
C18 H18 0.950 no . .
C19 H19 0.950 no . .
C20 H20 0.950 no . .
C22 H22 0.950 no . .
C23 H23 0.950 no . .
C24 H24 0.950 no . .
C25 H25 0.950 no . .
C26 H26 0.950 no . .
C28 H28 0.950 no . .
C30 H30 0.950 no . .
C32 H32 0.950 no . .
C36 H36 0.950 no . .
C38 H38 0.950 no . .
C40 H40 0.950 no . .
C44 H44 0.950 no . .
C46 H46 0.950 no . .
C48 H48 0.950 no . .
C52 H52 0.950 no . .
C54 H54 0.950 no . .
C56 H56 0.950 no . .
C59 H59 0.950 no . .
C60 H60 0.950 no . .
C61 H61 0.950 no . .

loop_
_geom_contact_atom_site_label_1
_geom_contact_atom_site_label_2
_geom_contact_distance
_geom_contact_publ_flag
_geom_contact_site_symmetry_1
_geom_contact_site_symmetry_2
Pd2 C25 3.097(6) no . 2_666
Pd2 C26 3.534(6) no . .
F1 C28 3.047(7) no . .
F1 C30 3.258(9) no . .
F2 C28 2.885(9) no . .
F2 C30 3.454(10) no . .
F3 C30 2.704(10) no . .
F4 C30 2.793(10) no . .
F4 C32 3.586(9) no . .
F5 C30 3.303(11) no . .
F5 C32 3.022(10) no . .
F6 C30 3.562(12) no . .
F6 C32 2.846(12) no . .
F7 C36 2.856(6) no . .
F7 C38 3.489(8) no . .
F8 C36 3.006(6) no . .
F8 C38 3.386(8) no . .
F9 C38 2.741(7) no . .
F10 C38 3.477(8) no . .
F10 C40 2.871(8) no . .
F11 C38 3.358(9) no . .
F11 C40 3.010(8) no . .
F12 C38 2.723(9) no . .
F13 C44 2.753(10) no . .
F13 C46 3.574(9) no . .
F14 C44 3.565(8) no . .
F14 C46 2.771(10) no . .
F15 C44 3.156(10) no . .
F15 C46 3.214(9) no . .
F16 C46 3.370(8) no . .
F16 C48 2.991(5) no . .
F17 C46 2.725(7) no . .
F18 C46 3.479(9) no . .
F18 C48 2.868(7) no . .
F19 C52 2.788(7) no . .
F20 C52 3.254(9) no . .
F20 C54 3.094(8) no . .
F21 C52 3.577(8) no . .
F21 C54 2.793(8) no . .
F22 C54 3.172(7) no . .
F22 C56 3.166(8) no . .
F23 C54 2.749(8) no . .
F24 C54 3.548(8) no . .
F24 C56 2.811(8) no . .
C1 C4 2.795(10) no . .
C2 C5 2.811(16) no . .
C3 C6 2.767(13) no . .
C3 C8 3.048(9) no . .
C8 C23 3.359(10) no . 2_666
C8 C24 3.284(10) no . 2_666
C9 C12 3.583(9) no . .
C9 C16 3.138(7) no . .
C11 C14 2.786(9) no . .
C11 C18 3.341(9) no . .
C12 C15 2.780(11) no . .
C13 C16 2.771(11) no . .
C15 C18 3.325(10) no . .
C19 C26 3.129(8) no . .
C21 C24 2.850(9) no . .
C22 C25 2.784(9) no . .
C23 C26 2.802(9) no . .
C27 C30 2.852(9) no . .
C27 C36 3.022(6) no . .
C27 C44 3.374(9) no . .
C27 C48 3.311(8) no . .
C27 C52 3.213(8) no . .
C28 C31 2.765(10) no . .
C28 C43 3.476(9) no . .
C28 C51 3.201(8) no . .
C28 C52 3.264(8) no . .
C29 C32 2.747(8) no . .
C32 C35 3.041(8) no . .
C32 C36 3.127(6) no . .
C32 C43 3.225(9) no . .
C32 C44 3.496(9) no . .
C35 C38 2.854(6) no . .
C35 C44 3.138(7) no . .
C35 C52 3.360(9) no . .
C35 C56 3.492(8) no . .
C36 C39 2.756(8) no . .
C36 C51 3.399(7) no . .
C37 C40 2.768(8) no . .
C40 C43 3.197(6) no . .
C40 C44 3.171(6) no . .
C40 C51 3.477(8) no . .
C43 C46 2.843(8) no . .
C43 C56 3.100(9) no . .
C44 C47 2.755(7) no . .
C45 C48 2.742(9) no . .
C48 C51 3.129(7) no . .
C48 C56 3.143(8) no . .
C51 C54 2.848(9) no . .
C52 C55 2.758(8) no . .
C53 C56 2.753(9) no . .
C59 C59 2.754(14) no . 2_656
C60 C60 2.771(11) no . 2_656
C61 C61 2.728(16) no . 2_656
Pd1 F11 3.212(6) no . .
Pd2 F8 3.575(4) no . 2_666
F1 F7 3.459(9) no . 2_565
F2 F7 3.218(6) no . 2_565
F2 C31 3.581(9) no . 2_565
F3 F7 3.291(9) no . 2_565
F3 F8 3.115(7) no . 2_565
F3 F19 3.467(11) no . 2_565
F3 C36 3.528(10) no . 2_565
F4 F19 3.117(7) no . 2_565
F4 F20 3.109(8) no . 2_565
F4 C15 3.465(7) no . 1_454
F4 C15 3.520(10) no . 2_566
F5 F12 3.567(12) no . 2_566
F5 C1 3.526(13) no . 1_565
F5 C2 3.405(11) no . 1_565
F6 F12 3.293(8) no . 2_566
F6 C17 3.576(12) no . 2_566
F7 F1 3.459(9) no . 2_565
F7 F2 3.218(6) no . 2_565
F7 F3 3.291(9) no . 2_565
F7 F10 3.083(7) no . 2_566
F8 Pd2 3.575(4) no . 2_666
F8 F3 3.115(7) no . 2_565
F8 C18 3.497(8) no . 2_666
F8 C20 3.518(8) no . 2_666
F8 C25 3.387(5) no . .
F9 F10 3.075(6) no . 2_566
F9 F13 2.991(7) no . 2_566
F9 F15 2.884(7) no . 2_566
F9 C25 3.365(6) no . .
F9 C26 3.487(7) no . .
F10 F7 3.083(7) no . 2_566
F10 F9 3.075(6) no . 2_566
F10 C37 3.313(9) no . 2_566
F10 C38 3.334(9) no . 2_566
F10 C41 3.292(9) no . 2_566
F11 Pd1 3.212(6) no . .
F11 C9 3.373(10) no . .
F11 C17 3.360(7) no . .
F11 C23 3.522(9) no . 2_666
F12 F5 3.567(12) no . 2_566
F12 F6 3.293(8) no . 2_566
F13 F9 2.991(7) no . 2_566
F13 C25 3.524(10) no . 2_566
F13 C26 3.170(10) no . 2_566
F14 F16 2.839(6) no . 2_455
F14 F17 3.515(8) no . 2_455
F14 F23 3.191(7) no . 1_455
F15 F9 2.884(7) no . 2_566
F15 C59 3.441(14) no . 1_455
F15 C61 3.528(14) no . 2_556
F16 F14 2.839(6) no . 2_455
F16 F22 3.497(8) no . 2_555
F16 F23 3.020(7) no . 2_555
F17 F14 3.515(8) no . 2_455
F17 C13 3.222(11) no . 2_556
F17 C46 3.368(7) no . 2_455
F18 F20 3.316(7) no . 2_555
F18 F22 3.582(8) no . 2_555
F18 C54 3.172(8) no . 2_555
F19 F3 3.467(11) no . 2_565
F19 F4 3.117(7) no . 2_565
F19 C18 3.157(5) no . 2_666
F19 C19 3.165(5) no . 2_666
F19 C20 3.342(6) no . 2_666
F19 C30 3.431(8) no . 2_565
F20 F4 3.109(8) no . 2_565
F20 F18 3.316(7) no . 2_555
F21 C19 3.252(7) no . 2_666
F21 C20 3.506(8) no . 2_666
F22 F16 3.497(8) no . 2_555
F22 F18 3.582(8) no . 2_555
F23 F14 3.191(7) no . 1_655
F23 F16 3.020(7) no . 2_555
F23 C24 3.346(7) no . 2_666
F23 C25 3.589(5) no . 2_666
F23 C61 3.521(10) no . 2_656
F24 C3 3.126(12) no . .
F24 C4 3.155(10) no . .
F24 C7 3.554(10) no . .
F24 C8 3.591(8) no . .
F24 C23 3.390(6) no . 2_666
F24 C24 3.323(5) no . 2_666
C1 F5 3.526(13) no . 1_545
C2 F5 3.405(11) no . 1_545
C3 F24 3.126(12) no . .
C4 F24 3.155(10) no . .
C4 C7 3.400(12) no . 2_556
C6 C9 3.536(13) no . 2_556
C7 F24 3.554(10) no . .
C7 C4 3.400(12) no . 2_556
C7 C7 3.505(12) no . 2_556
C8 F24 3.591(8) no . .
C9 F11 3.373(10) no . .
C9 C6 3.536(13) no . 2_556
C13 F17 3.222(11) no . 2_556
C14 C30 3.508(9) no . 1_656
C15 F4 3.465(7) no . 1_656
C15 F4 3.520(10) no . 2_566
C17 F6 3.576(12) no . 2_566
C17 F11 3.360(7) no . .
C18 F8 3.497(8) no . 2_666
C18 F19 3.157(5) no . 2_666
C19 F19 3.165(5) no . 2_666
C19 F21 3.252(7) no . 2_666
C20 F8 3.518(8) no . 2_666
C20 F19 3.342(6) no . 2_666
C20 F21 3.506(8) no . 2_666
C20 C53 3.562(6) no . 2_666
C21 C53 3.526(6) no . 2_666
C22 C40 3.480(9) no . 2_666
C22 C51 3.589(6) no . 2_666
C22 C56 3.531(6) no . 2_666
C23 F11 3.522(9) no . 2_666
C23 F24 3.390(6) no . 2_666
C23 C55 3.417(7) no . 2_666
C23 C56 3.455(6) no . 2_666
C24 F23 3.346(7) no . 2_666
C24 F24 3.323(5) no . 2_666
C24 C61 3.533(12) no . 1_565
C25 F8 3.387(5) no . .
C25 F9 3.365(6) no . .
C25 F13 3.524(10) no . 2_566
C25 F23 3.589(5) no . 2_666
C25 C61 3.479(11) no . 1_565
C26 F9 3.487(7) no . .
C26 F13 3.170(10) no . 2_566
C30 F19 3.431(8) no . 2_565
C30 C14 3.508(9) no . 1_454
C31 F2 3.581(9) no . 2_565
C36 F3 3.528(10) no . 2_565
C37 F10 3.313(9) no . 2_566
C38 F10 3.334(9) no . 2_566
C40 C22 3.480(9) no . 2_666
C41 F10 3.292(9) no . 2_566
C46 F17 3.368(7) no . 2_455
C51 C22 3.589(6) no . 2_666
C53 C20 3.562(6) no . 2_666
C53 C21 3.526(6) no . 2_666
C54 F18 3.172(8) no . 2_555
C55 C23 3.417(7) no . 2_666
C56 C22 3.531(6) no . 2_666
C56 C23 3.455(6) no . 2_666
C59 F15 3.441(14) no . 1_655
C61 F15 3.528(14) no . 2_556
C61 F23 3.521(10) no . 2_656
C61 C24 3.533(12) no . 1_545
C61 C25 3.479(11) no . 1_545
Pd1 H8 3.5188 no . .
Pd1 H19 3.4350 no . .
Pd1 H22 3.5887 no . 2_666
Pd1 H25 3.5064 no . 2_666
Pd2 H18 2.9924 no . .
Pd2 H20 3.1379 no . 2_666
Pd2 H23 3.5829 no . 2_666
Pd2 H26 3.4514 no . .
Pd2 H26 3.1522 no . 2_666
F1 H28 3.0012 no . .
F1 H30 3.3927 no . .
F2 H28 2.7026 no . .
F3 H30 2.3945 no . .
F4 H30 2.5346 no . .
F5 H30 3.4419 no . .
F5 H32 2.9425 no . .
F6 H32 2.5982 no . .
F7 H36 2.6476 no . .
F8 H36 2.9006 no . .
F8 H38 3.5661 no . .
F9 H38 2.4328 no . .
F10 H40 2.6776 no . .
F11 H38 3.5258 no . .
F11 H40 2.9140 no . .
F12 H38 2.4171 no . .
F13 H44 2.4480 no . .
F14 H46 2.5142 no . .
F15 H44 3.1762 no . .
F15 H46 3.3016 no . .
F16 H46 3.5533 no . .
F16 H48 2.8867 no . .
F17 H46 2.4216 no . .
F18 H48 2.6720 no . .
F19 H52 2.4838 no . .
F20 H52 3.3426 no . .
F20 H54 3.1078 no . .
F21 H54 2.5399 no . .
F22 H54 3.2461 no . .
F22 H56 3.1976 no . .
F23 H54 2.4575 no . .
F24 H56 2.5374 no . .
C1 H3 3.2517 no . .
C1 H5 3.3124 no . .
C2 H6 3.2394 no . .
C3 H1 3.2542 no . .
C3 H5 3.2915 no . .
C3 H7 3.3536 no . .
C3 H8 2.7755 no . .
C4 H2 3.2791 no . .
C4 H6 3.2733 no . .
C4 H8 2.6750 no . .
C5 H1 3.3132 no . .
C5 H3 3.2801 no . .
C5 H7 2.6288 no . .
C6 H2 3.2420 no . .
C7 H3 2.7171 no . .
C7 H5 2.6247 no . .
C7 H9 2.6453 no . .
C7 H23 2.9591 no . 2_666
C8 H3 2.7895 no . .
C8 H10 2.7167 no . .
C8 H23 2.7860 no . 2_666
C8 H24 2.6490 no . 2_666
C9 H7 2.6044 no . .
C9 H17 3.0317 no . .
C9 H23 3.0819 no . 2_666
C9 H24 2.9006 no . 2_666
C10 H8 2.6895 no . .
C10 H12 2.6751 no . .
C10 H17 3.2003 no . .
C10 H18 3.5968 no . .
C10 H24 2.9233 no . 2_666
C11 H9 2.6975 no . .
C11 H13 3.2680 no . .
C11 H15 3.2761 no . .
C11 H17 3.0491 no . .
C11 H18 3.2288 no . .
C12 H10 2.8747 no . .
C12 H14 3.2514 no . .
C13 H15 3.2608 no . .
C14 H12 3.2504 no . .
C15 H13 3.2601 no . .
C15 H17 3.0580 no . .
C15 H18 3.4159 no . .
C16 H9 2.9037 no . .
C16 H10 3.2087 no . .
C16 H12 3.2652 no . .
C16 H14 3.2642 no . .
C16 H18 2.6254 no . .
C17 H9 2.7766 no . .
C17 H10 3.5404 no . .
C17 H15 2.6643 no . .
C17 H19 2.7483 no . .
C18 H15 3.3813 no . .
C18 H20 2.5660 no . .
C19 H17 2.7559 no . .
C19 H26 2.8643 no . .
C20 H18 2.5992 no . .
C20 H22 2.6199 no . .
C20 H26 2.7379 no . .
C21 H19 2.7881 no . .
C21 H23 3.3077 no . .
C21 H25 3.2782 no . .
C22 H20 2.5773 no . .
C22 H24 3.2941 no . .
C22 H26 3.2888 no . .
C23 H8 3.4795 no . 2_666
C23 H25 3.2850 no . .
C24 H8 3.0756 no . 2_666
C24 H10 3.0375 no . 2_666
C24 H22 3.2830 no . .
C24 H26 3.2971 no . .
C25 H23 3.2926 no . .
C26 H19 2.8873 no . .
C26 H20 3.3574 no . .
C26 H22 3.2866 no . .
C26 H24 3.2981 no . .
C27 H36 2.6657 no . .
C27 H44 3.4647 no . .
C27 H48 3.3541 no . .
C27 H52 2.8861 no . .
C28 H30 3.2832 no . .
C28 H32 3.2340 no . .
C28 H36 3.5908 no . .
C28 H48 3.4735 no . .
C28 H52 2.8442 no . .
C30 H28 3.2695 no . .
C30 H32 3.2578 no . .
C32 H28 3.2364 no . .
C32 H30 3.2715 no . .
C32 H36 2.8056 no . .
C32 H44 3.3251 no . .
C33 H28 2.6307 no . .
C33 H30 2.6471 no . .
C34 H30 2.6771 no . .
C34 H32 2.6195 no . .
C35 H32 2.6870 no . .
C35 H44 2.7656 no . .
C35 H52 3.3764 no . .
C35 H56 3.5968 no . .
C36 H32 2.8048 no . .
C36 H38 3.2714 no . .
C36 H40 3.2421 no . .
C36 H52 3.3125 no . .
C38 H36 3.2581 no . .
C38 H40 3.2670 no . .
C40 H36 3.2402 no . .
C40 H38 3.2785 no . .
C40 H44 2.6556 no . .
C41 H36 2.6059 no . .
C41 H38 2.6879 no . .
C42 H38 2.6730 no . .
C42 H40 2.6221 no . .
C43 H32 3.2081 no . .
C43 H40 2.8712 no . .
C43 H56 2.7234 no . .
C44 H32 3.1584 no . .
C44 H40 2.7470 no . .
C44 H46 3.2822 no . .
C44 H48 3.2244 no . .
C46 H44 3.2680 no . .
C46 H48 3.2628 no . .
C48 H44 3.2267 no . .
C48 H46 3.2774 no . .
C48 H56 2.6865 no . .
C49 H44 2.6315 no . .
C49 H46 2.6497 no . .
C50 H46 2.6793 no . .
C50 H48 2.6139 no . .
C51 H28 2.8545 no . .
C51 H36 3.4154 no . .
C51 H40 3.5454 no . .
C51 H48 2.7768 no . .
C52 H28 2.7896 no . .
C52 H36 3.3515 no . .
C52 H54 3.2782 no . .
C52 H56 3.2445 no . .
C54 H52 3.2682 no . .
C54 H56 3.2553 no . .
C56 H48 2.7352 no . .
C56 H52 3.2436 no . .
C56 H54 3.2710 no . .
C57 H52 2.6655 no . .
C57 H54 2.6317 no . .
C58 H54 2.6447 no . .
C58 H56 2.6393 no . .
C59 H60 3.2624 no . 2_656
C59 H61 3.2154 no . .
C60 H59 3.2580 no . 2_656
C60 H61 3.2373 no . 2_656
C61 H59 3.2200 no . .
C61 H60 3.2461 no . 2_656
B1 H28 2.8562 no . .
B1 H32 2.7115 no . .
B1 H36 2.7508 no . .
B1 H40 2.8295 no . .
B1 H44 2.7914 no . .
B1 H48 2.7609 no . .
B1 H52 2.8030 no . .
B1 H56 2.7974 no . .
H1 H2 2.3235 no . .
H1 H6 2.3225 no . .
H2 H3 2.3279 no . .
H3 H8 2.3059 no . .
H5 H6 2.3965 no . .
H5 H7 2.4429 no . .
H7 H8 2.7777 no . .
H7 H9 2.4453 no . .
H7 H23 3.0523 no . 2_666
H8 H9 2.8705 no . .
H8 H10 2.5718 no . .
H8 H23 3.0817 no . 2_666
H8 H24 2.2660 no . 2_666
H9 H10 2.8167 no . .
H9 H17 2.4148 no . .
H9 H23 3.2319 no . 2_666
H10 H12 2.8030 no . .
H10 H24 2.4139 no . 2_666
H12 H13 2.3285 no . .
H13 H14 2.3235 no . .
H14 H15 2.3491 no . .
H15 H17 3.1012 no . .
H17 H18 2.8175 no . .
H17 H19 2.6666 no . .
H18 H19 2.8771 no . .
H18 H20 2.3474 no . .
H19 H20 2.8292 no . .
H19 H26 2.3550 no . .
H20 H22 2.3653 no . .
H22 H23 2.3363 no . .
H23 H24 2.3623 no . .
H24 H25 2.3916 no . .
H25 H26 2.2997 no . .
H28 H48 3.1374 no . .
H28 H52 2.5276 no . .
H32 H36 2.7420 no . .
H32 H44 2.7523 no . .
H36 H52 2.8222 no . .
H40 H44 2.3942 no . .
H40 H56 3.2994 no . .
H48 H56 2.4796 no . .
H59 H60 2.3161 no . .
H59 H61 2.3418 no . 2_656
H60 H61 2.3180 no . .
F1 H60 3.5425 no . 1_454
F2 H2 3.4986 no . 2_555
F2 H36 3.3395 no . 2_565
F3 H18 3.0499 no . 1_454
F3 H36 2.6524 no . 2_565
F3 H52 3.0986 no . 2_565
F4 H14 3.3297 no . 1_454
F4 H15 2.8008 no . 1_454
F4 H15 2.7755 no . 2_566
F5 H1 3.0100 no . 1_565
F5 H2 2.7528 no . 1_565
F5 H17 3.5692 no . 2_566
F6 H14 3.2350 no . 1_454
F6 H15 3.2048 no . 2_566
F6 H17 3.1703 no . 2_566
F7 H2 3.2608 no . 1_565
F8 H18 2.7072 no . 2_666
F8 H20 2.6848 no . 2_666
F8 H25 3.0899 no . .
F8 H26 3.5212 no . .
F9 H25 2.7244 no . .
F9 H26 2.9924 no . .
F9 H59 2.9290 no . 2_666
F10 H38 3.2659 no . 2_566
F11 H7 3.0545 no . .
F11 H9 2.6672 no . .
F11 H17 2.4790 no . .
F11 H22 3.5365 no . 2_666
F11 H23 2.9524 no . 2_666
F12 H17 3.3512 no . .
F12 H32 3.0106 no . 2_566
F13 H25 3.1872 no . 2_566
F13 H26 2.4571 no . 2_566
F13 H38 3.0575 no . 2_566
F14 H12 3.4707 no . 2_556
F14 H25 3.3217 no . 2_566
F14 H26 3.5545 no . 2_566
F14 H54 2.9397 no . 1_455
F14 H61 3.0709 no . 2_556
F15 H5 3.4058 no . .
F15 H25 2.9806 no . 2_566
F15 H59 2.7623 no . 1_455
F15 H61 2.9333 no . 2_556
F16 H13 2.9248 no . 1_454
F16 H46 2.8532 no . 2_455
F16 H54 2.8932 no . 2_555
F17 H6 3.2058 no . .
F17 H13 2.8327 no . 2_556
F17 H14 3.4905 no . 2_556
F17 H46 3.0169 no . 2_455
F17 H54 3.5377 no . 2_555
F18 H1 3.5584 no . .
F18 H6 3.2641 no . .
F18 H54 2.7319 no . 2_555
F19 H15 3.5170 no . 2_666
F19 H18 3.1550 no . 2_666
F19 H19 3.5866 no . 2_666
F19 H20 3.3876 no . 2_666
F19 H30 2.4945 no . 2_565
F20 H1 2.8818 no . 2_555
F21 H19 3.1206 no . 2_666
F21 H26 3.5319 no . 2_666
F22 H48 3.4475 no . 2_555
F23 H24 3.2907 no . 2_666
F23 H60 3.2325 no . 2_656
F23 H61 2.8540 no . 2_656
F24 H3 3.2697 no . .
F24 H8 3.1386 no . .
F24 H23 3.1858 no . 2_666
F24 H24 3.0811 no . 2_666
F24 H60 3.4546 no . 2_656
C1 H9 3.2699 no . 2_556
C2 H9 3.5003 no . 2_556
C3 H7 3.1887 no . 2_556
C4 H7 3.1755 no . 2_556
C6 H9 3.3136 no . 2_556
C7 H7 3.4818 no . 2_556
C11 H6 3.4056 no . 2_556
C12 H6 3.1463 no . 2_556
C12 H46 3.4852 no . 2_556
C12 H61 3.5929 no . .
C13 H6 3.4647 no . 2_556
C13 H46 3.3990 no . 2_556
C14 H30 3.5820 no . 1_656
C15 H1 3.5803 no . 2_556
C15 H30 3.3786 no . 1_656
C23 H56 3.5910 no . 2_666
C24 H61 3.4573 no . 1_565
C25 H59 3.4931 no . 2_666
C25 H61 3.2183 no . 1_565
C30 H14 3.3998 no . 1_454
C31 H14 3.2075 no . 1_454
C34 H14 3.4607 no . 1_454
C34 H15 3.5194 no . 2_566
C35 H22 2.7842 no . 2_666
C36 H20 3.2734 no . 2_666
C36 H22 2.9667 no . 2_666
C37 H20 3.2939 no . 2_666
C37 H22 3.1164 no . 2_666
C38 H22 3.0823 no . 2_666
C39 H22 2.8526 no . 2_666
C40 H22 2.6819 no . 2_666
C40 H23 3.3094 no . 2_666
C41 H20 3.5176 no . 2_666
C41 H25 3.5004 no . .
C42 H17 3.4428 no . .
C45 H5 3.5923 no . .
C46 H6 3.0394 no . .
C47 H6 3.1467 no . .
C47 H13 3.4660 no . 1_454
C49 H25 3.4750 no . 2_566
C49 H26 3.4491 no . 2_566
C50 H6 3.3434 no . .
C50 H46 3.4446 no . 2_455
C50 H54 3.2843 no . 2_555
C51 H22 3.3074 no . 2_666
C52 H20 3.4964 no . 2_666
C52 H22 3.5208 no . 2_666
C55 H23 3.5787 no . 2_666
C56 H22 3.5405 no . 2_666
C56 H23 3.3375 no . 2_666
C59 H8 3.2133 no . 2_656
C59 H10 3.4031 no . .
C59 H10 3.1415 no . 2_656
C59 H24 3.4777 no . 2_666
C59 H25 2.8216 no . 2_666
C60 H8 3.1983 no . 2_656
C60 H10 3.0389 no . .
C60 H10 3.5017 no . 2_656
C60 H24 3.1089 no . 1_545
C61 H10 2.8870 no . .
C61 H12 3.2761 no . .
C61 H24 2.9675 no . 1_545
C61 H25 2.8548 no . 1_545
H1 F5 3.0100 no . 1_545
H1 F18 3.5584 no . .
H1 F20 2.8818 no . 2_555
H1 C15 3.5803 no . 2_556
H1 H9 3.5965 no . 2_556
H2 F2 3.4986 no . 2_555
H2 F5 2.7528 no . 1_545
H2 F7 3.2608 no . 1_545
H3 F24 3.2697 no . .
H3 H7 3.3149 no . 2_556
H3 H59 3.3362 no . 2_656
H3 H60 3.2721 no . 2_656
H5 F15 3.4058 no . .
H5 C45 3.5923 no . .
H5 H40 3.4296 no . .
H6 F17 3.2058 no . .
H6 F18 3.2641 no . .
H6 C11 3.4056 no . 2_556
H6 C12 3.1463 no . 2_556
H6 C13 3.4647 no . 2_556
H6 C46 3.0394 no . .
H6 C47 3.1467 no . .
H6 C50 3.3434 no . .
H6 H12 3.2928 no . 2_556
H6 H46 3.0128 no . .
H7 F11 3.0545 no . .
H7 C3 3.1887 no . 2_556
H7 C4 3.1755 no . 2_556
H7 C7 3.4818 no . 2_556
H7 H3 3.3149 no . 2_556
H7 H40 3.5953 no . .
H8 F24 3.1386 no . .
H8 C59 3.2133 no . 2_656
H8 C60 3.1983 no . 2_656
H8 H59 3.1837 no . 2_656
H8 H60 3.1641 no . 2_656
H9 F11 2.6672 no . .
H9 C1 3.2699 no . 2_556
H9 C2 3.5003 no . 2_556
H9 C6 3.3136 no . 2_556
H9 H1 3.5965 no . 2_556
H10 C59 3.4031 no . .
H10 C59 3.1415 no . 2_656
H10 C60 3.0389 no . .
H10 C60 3.5017 no . 2_656
H10 C61 2.8870 no . .
H10 H59 3.5713 no . 2_656
H10 H60 3.4213 no . .
H10 H61 3.1950 no . .
H12 F14 3.4707 no . 2_556
H12 C61 3.2761 no . .
H12 H6 3.2928 no . 2_556
H12 H46 3.1012 no . 2_556
H12 H61 2.7265 no . .
H13 F16 2.9248 no . 1_656
H13 F17 2.8327 no . 2_556
H13 C47 3.4660 no . 1_656
H13 H46 2.9482 no . 2_556
H14 F4 3.3297 no . 1_656
H14 F6 3.2350 no . 1_656
H14 F17 3.4905 no . 2_556
H14 C30 3.3998 no . 1_656
H14 C31 3.2075 no . 1_656
H14 C34 3.4607 no . 1_656
H15 F4 2.8008 no . 1_656
H15 F4 2.7755 no . 2_566
H15 F6 3.2048 no . 2_566
H15 F19 3.5170 no . 2_666
H15 C34 3.5194 no . 2_566
H15 H30 3.2592 no . 1_656
H17 F5 3.5692 no . 2_566
H17 F6 3.1703 no . 2_566
H17 F11 2.4790 no . .
H17 F12 3.3512 no . .
H17 C42 3.4428 no . .
H18 F3 3.0499 no . 1_656
H18 F8 2.7072 no . 2_666
H18 F19 3.1550 no . 2_666
H19 F19 3.5866 no . 2_666
H19 F21 3.1206 no . 2_666
H19 H38 3.3906 no . .
H20 F8 2.6848 no . 2_666
H20 F19 3.3876 no . 2_666
H20 C36 3.2734 no . 2_666
H20 C37 3.2939 no . 2_666
H20 C41 3.5176 no . 2_666
H20 C52 3.4964 no . 2_666
H20 H36 3.3099 no . 2_666
H20 H52 3.3950 no . 2_666
H22 F11 3.5365 no . 2_666
H22 C35 2.7842 no . 2_666
H22 C36 2.9667 no . 2_666
H22 C37 3.1164 no . 2_666
H22 C38 3.0823 no . 2_666
H22 C39 2.8526 no . 2_666
H22 C40 2.6819 no . 2_666
H22 C51 3.3074 no . 2_666
H22 C52 3.5208 no . 2_666
H22 C56 3.5405 no . 2_666
H22 H36 3.5466 no . 2_666
H22 H40 3.1293 no . 2_666
H23 F11 2.9524 no . 2_666
H23 F24 3.1858 no . 2_666
H23 C40 3.3094 no . 2_666
H23 C55 3.5787 no . 2_666
H23 C56 3.3375 no . 2_666
H23 H40 3.0563 no . 2_666
H23 H56 3.2272 no . 2_666
H24 F23 3.2907 no . 2_666
H24 F24 3.0811 no . 2_666
H24 C59 3.4777 no . 2_666
H24 C60 3.1089 no . 1_565
H24 C61 2.9675 no . 1_565
H24 H60 3.3170 no . 1_565
H24 H61 3.0819 no . 1_565
H25 F8 3.0899 no . .
H25 F9 2.7244 no . .
H25 F13 3.1872 no . 2_566
H25 F14 3.3217 no . 2_566
H25 F15 2.9806 no . 2_566
H25 C41 3.5004 no . .
H25 C49 3.4750 no . 2_566
H25 C59 2.8216 no . 2_666
H25 C61 2.8548 no . 1_565
H25 H59 2.5764 no . 2_666
H25 H61 2.6275 no . 1_565
H26 F8 3.5212 no . .
H26 F9 2.9924 no . .
H26 F13 2.4571 no . 2_566
H26 F14 3.5545 no . 2_566
H26 F21 3.5319 no . 2_666
H26 C49 3.4491 no . 2_566
H26 H38 3.0638 no . .
H30 F19 2.4945 no . 2_565
H30 C14 3.5820 no . 1_454
H30 C15 3.3786 no . 1_454
H30 H15 3.2592 no . 1_454
H30 H52 3.3603 no . 2_565
H32 F12 3.0106 no . 2_566
H36 F2 3.3395 no . 2_565
H36 F3 2.6524 no . 2_565
H36 H20 3.3099 no . 2_666
H36 H22 3.5466 no . 2_666
H38 F10 3.2659 no . 2_566
H38 F13 3.0575 no . 2_566
H38 H19 3.3906 no . .
H38 H26 3.0638 no . .
H38 H44 3.5756 no . 2_566
H40 H5 3.4296 no . .
H40 H7 3.5953 no . .
H40 H22 3.1293 no . 2_666
H40 H23 3.0563 no . 2_666
H44 H38 3.5756 no . 2_566
H46 F16 2.8532 no . 2_455
H46 F17 3.0169 no . 2_455
H46 C12 3.4852 no . 2_556
H46 C13 3.3990 no . 2_556
H46 C50 3.4446 no . 2_455
H46 H6 3.0128 no . .
H46 H12 3.1012 no . 2_556
H46 H13 2.9482 no . 2_556
H48 F22 3.4475 no . 2_555
H52 F3 3.0986 no . 2_565
H52 H20 3.3950 no . 2_666
H52 H30 3.3603 no . 2_565
H54 F14 2.9397 no . 1_655
H54 F16 2.8932 no . 2_555
H54 F17 3.5377 no . 2_555
H54 F18 2.7319 no . 2_555
H54 C50 3.2843 no . 2_555
H56 C23 3.5910 no . 2_666
H56 H23 3.2272 no . 2_666
H59 F9 2.9290 no . 2_666
H59 F15 2.7623 no . 1_655
H59 C25 3.4931 no . 2_666
H59 H3 3.3362 no . 2_656
H59 H8 3.1837 no . 2_656
H59 H10 3.5713 no . 2_656
H59 H25 2.5764 no . 2_666
H60 F1 3.5425 no . 1_656
H60 F23 3.2325 no . 2_656
H60 F24 3.4546 no . 2_656
H60 H3 3.2721 no . 2_656
H60 H8 3.1641 no . 2_656
H60 H10 3.4213 no . .
H60 H24 3.3170 no . 1_545
H61 F14 3.0709 no . 2_556
H61 F15 2.9333 no . 2_556
H61 F23 2.8540 no . 2_656
H61 C12 3.5929 no . .
H61 C24 3.4573 no . 1_545
H61 C25 3.2183 no . 1_545
H61 H10 3.1950 no . .
H61 H12 2.7265 no . .
H61 H24 3.0819 no . 1_545
H61 H25 2.6275 no . 1_545

loop_
_geom_torsion_atom_site_label_1
_geom_torsion_atom_site_label_2
_geom_torsion_atom_site_label_3
_geom_torsion_atom_site_label_4
_geom_torsion
_geom_torsion_publ_flag
_geom_torsion_site_symmetry_1
_geom_torsion_site_symmetry_2
_geom_torsion_site_symmetry_3
_geom_torsion_site_symmetry_4
Pd2 Pd1 C17 C16 -148.8(3) no . . . .
Pd2 Pd1 C17 C18 -31.3(3) no . . . .
C17 Pd1 Pd2 C19 4.45(16) no . . . .
C17 Pd1 Pd2 C20 28.14(16) no . . . .
C17 Pd1 Pd2 C21 -170.45(16) no . . . 2_666
C17 Pd1 Pd2 C22 -142.76(16) no . . . 2_666
Pd2 Pd1 C18 C17 145.5(3) no . . . .
Pd2 Pd1 C18 C19 22.9(3) no . . . .
C18 Pd1 Pd2 C19 -14.78(18) no . . . .
C18 Pd1 Pd2 C20 8.90(18) no . . . .
C18 Pd1 Pd2 C21 170.31(18) no . . . 2_666
C18 Pd1 Pd2 C22 -162.00(18) no . . . 2_666
Pd2 Pd1 C23 C22 -11.8(3) no . . 2_666 2_666
Pd2 Pd1 C23 C24 105.2(2) no . . 2_666 2_666
C23 Pd1 Pd2 C19 154.16(16) no 2_666 . . .
C23 Pd1 Pd2 C20 177.84(16) no 2_666 . . .
C23 Pd1 Pd2 C21 -20.75(16) no 2_666 . . 2_666
C23 Pd1 Pd2 C22 6.95(16) no 2_666 . . 2_666
Pd2 Pd1 C24 C23 -67.2(2) no . . 2_666 2_666
Pd2 Pd1 C24 C25 47.9(3) no . . 2_666 2_666
C24 Pd1 Pd2 C19 -171.92(15) no 2_666 . . .
C24 Pd1 Pd2 C20 -148.24(15) no 2_666 . . .
C24 Pd1 Pd2 C21 13.17(15) no 2_666 . . 2_666
C24 Pd1 Pd2 C22 40.87(15) no 2_666 . . 2_666
C9 Pd1 C10 C9 0.0(3) no . . . .
C9 Pd1 C10 C11 -120.3(6) no . . . .
C10 Pd1 C9 C8 -119.4(7) no . . . .
C10 Pd1 C9 C10 0.0(3) no . . . .
C9 Pd1 C17 C16 48.9(4) no . . . .
C9 Pd1 C17 C18 166.4(3) no . . . .
C17 Pd1 C9 C8 163.1(5) no . . . .
C17 Pd1 C9 C10 -77.5(3) no . . . .
C9 Pd1 C18 C17 -16.1(4) no . . . .
C9 Pd1 C18 C19 -138.7(4) no . . . .
C18 Pd1 C9 C8 172.4(4) no . . . .
C18 Pd1 C9 C10 -68.2(4) no . . . .
C9 Pd1 C23 C22 154.8(4) no . . 2_666 2_666
C9 Pd1 C23 C24 -88.2(3) no . . 2_666 2_666
C23 Pd1 C9 C8 15.0(5) no 2_666 . . .
C23 Pd1 C9 C10 134.4(3) no 2_666 . . .
C9 Pd1 C24 C23 94.8(3) no . . 2_666 2_666
C9 Pd1 C24 C25 -150.0(4) no . . 2_666 2_666
C24 Pd1 C9 C8 -20.1(5) no 2_666 . . .
C24 Pd1 C9 C10 99.3(3) no 2_666 . . .
C10 Pd1 C17 C16 14.3(3) no . . . .
C10 Pd1 C17 C18 131.8(3) no . . . .
C17 Pd1 C10 C9 99.2(3) no . . . .
C17 Pd1 C10 C11 -21.1(4) no . . . .
C10 Pd1 C18 C17 -49.7(3) no . . . .
C10 Pd1 C18 C19 -172.3(4) no . . . .
C18 Pd1 C10 C9 125.7(3) no . . . .
C18 Pd1 C10 C11 5.5(4) no . . . .
C10 Pd1 C23 C22 -177.2(4) no . . 2_666 2_666
C10 Pd1 C23 C24 -60.2(4) no . . 2_666 2_666
C23 Pd1 C10 C9 -54.3(4) no 2_666 . . .
C23 Pd1 C10 C11 -174.6(3) no 2_666 . . .
C10 Pd1 C24 C23 129.9(3) no . . 2_666 2_666
C10 Pd1 C24 C25 -115.0(4) no . . 2_666 2_666
C24 Pd1 C10 C9 -84.5(3) no 2_666 . . .
C24 Pd1 C10 C11 155.2(4) no 2_666 . . .
C17 Pd1 C18 C17 -0.0(3) no . . . .
C17 Pd1 C18 C19 -122.6(6) no . . . .
C18 Pd1 C17 C16 -117.5(5) no . . . .
C18 Pd1 C17 C18 0.0(3) no . . . .
C17 Pd1 C23 C22 59.0(6) no . . 2_666 2_666
C17 Pd1 C23 C24 176.0(3) no . . 2_666 2_666
C23 Pd1 C17 C16 147.0(3) no 2_666 . . .
C23 Pd1 C17 C18 -95.5(4) no 2_666 . . .
C18 Pd1 C23 C22 2.8(6) no . . 2_666 2_666
C18 Pd1 C23 C24 119.8(3) no . . 2_666 2_666
C23 Pd1 C18 C17 130.3(3) no 2_666 . . .
C23 Pd1 C18 C19 7.7(6) no 2_666 . . .
C18 Pd1 C24 C23 -102.3(4) no . . 2_666 2_666
C18 Pd1 C24 C25 12.8(6) no . . 2_666 2_666
C24 Pd1 C18 C17 -175.7(3) no 2_666 . . .
C24 Pd1 C18 C19 61.7(6) no 2_666 . . .
C23 Pd1 C24 C23 0.0(3) no 2_666 . 2_666 2_666
C23 Pd1 C24 C25 115.1(5) no 2_666 . 2_666 2_666
C24 Pd1 C23 C22 -117.0(5) no 2_666 . 2_666 2_666
C24 Pd1 C23 C24 0.0(3) no 2_666 . 2_666 2_666
Pd1 Pd2 C19 C18 22.2(3) no . . . .
Pd1 Pd2 C19 C20 142.0(3) no . . . .
Pd1 Pd2 C20 C19 -40.4(3) no . . . .
Pd1 Pd2 C20 C21 -165.8(3) no . . . .
Pd1 Pd2 C21 C20 165.6(3) no . . 2_666 2_666
Pd1 Pd2 C21 C22 49.1(3) no . . 2_666 2_666
Pd1 Pd2 C21 C26 -69.1(3) no . . 2_666 2_666
Pd1 Pd2 C22 C21 -130.5(3) no . . 2_666 2_666
Pd1 Pd2 C22 C23 -11.4(3) no . . 2_666 2_666
Pd2 Pd2 C19 C18 -151.5(3) no 2_666 . . .
Pd2 Pd2 C19 C20 -31.8(3) no 2_666 . . .
C19 Pd2 Pd2 C19 180(168970) no . . 2_666 2_666
C19 Pd2 Pd2 C20 -160.16(17) no . . 2_666 2_666
C19 Pd2 Pd2 C21 5.38(17) no . . 2_666 .
C19 Pd2 Pd2 C22 29.82(17) no . . 2_666 .
Pd2 Pd2 C20 C19 147.4(3) no 2_666 . . .
Pd2 Pd2 C20 C21 21.9(3) no 2_666 . . .
C20 Pd2 Pd2 C19 160.16(18) no . . 2_666 2_666
C20 Pd2 Pd2 C20 -180(155510) no . . 2_666 2_666
C20 Pd2 Pd2 C21 -14.46(18) no . . 2_666 .
C20 Pd2 Pd2 C22 9.98(18) no . . 2_666 .
Pd2 Pd2 C21 C20 -21.1(3) no 2_666 . 2_666 2_666
Pd2 Pd2 C21 C22 -137.6(3) no 2_666 . 2_666 2_666
Pd2 Pd2 C21 C26 104.2(3) no 2_666 . 2_666 2_666
C21 Pd2 Pd2 C19 -5.38(16) no 2_666 . 2_666 2_666
C21 Pd2 Pd2 C20 14.46(16) no 2_666 . 2_666 2_666
C21 Pd2 Pd2 C21 180(168970) no 2_666 . 2_666 .
C21 Pd2 Pd2 C22 -155.56(16) no 2_666 . 2_666 .
Pd2 Pd2 C22 C21 41.8(3) no 2_666 . 2_666 2_666
Pd2 Pd2 C22 C23 160.9(3) no 2_666 . 2_666 2_666
C22 Pd2 Pd2 C19 -29.82(16) no 2_666 . 2_666 2_666
C22 Pd2 Pd2 C20 -9.98(16) no 2_666 . 2_666 2_666
C22 Pd2 Pd2 C21 155.56(16) no 2_666 . 2_666 .
C22 Pd2 Pd2 C22 180(171369) no 2_666 . 2_666 .
C19 Pd2 C20 C19 0.0(3) no . . . .
C19 Pd2 C20 C21 -125.4(6) no . . . .
C20 Pd2 C19 C18 -119.7(5) no . . . .
C20 Pd2 C19 C20 -0.0(3) no . . . .
C19 Pd2 C22 C21 172.4(3) no . . 2_666 2_666
C19 Pd2 C22 C23 -68.5(5) no . . 2_666 2_666
C22 Pd2 C19 C18 78.3(5) no 2_666 . . .
C22 Pd2 C19 C20 -162.0(3) no 2_666 . . .
C20 Pd2 C21 C20 -44.5(6) no . . 2_666 2_666
C20 Pd2 C21 C22 -161.0(3) no . . 2_666 2_666
C20 Pd2 C21 C26 80.8(5) no . . 2_666 2_666
C21 Pd2 C20 C19 171.2(3) no 2_666 . . .
C21 Pd2 C20 C21 45.8(6) no 2_666 . . .
C21 Pd2 C22 C21 0.0(3) no 2_666 . 2_666 2_666
C21 Pd2 C22 C23 119.1(5) no 2_666 . 2_666 2_666
C22 Pd2 C21 C20 116.5(5) no 2_666 . 2_666 2_666
C22 Pd2 C21 C22 0.0(3) no 2_666 . 2_666 2_666
C22 Pd2 C21 C26 -118.2(5) no 2_666 . 2_666 2_666
C2 C1 C6 C5 1.4(17) no . . . .
C6 C1 C2 C3 -1.4(17) no . . . .
C1 C2 C3 C4 -0.2(17) no . . . .
C2 C3 C4 C5 1.8(14) no . . . .
C2 C3 C4 C7 179.3(9) no . . . .
C3 C4 C5 C6 -1.8(14) no . . . .
C3 C4 C7 C8 20.8(13) no . . . .
C5 C4 C7 C8 -161.7(8) no . . . .
C7 C4 C5 C6 -179.3(7) no . . . .
C4 C5 C6 C1 0.2(15) no . . . .
C4 C7 C8 C9 -171.5(7) no . . . .
C7 C8 C9 Pd1 -105.1(8) no . . . .
C7 C8 C9 C10 175.0(7) no . . . .
Pd1 C9 C10 Pd1 0.000(13) no . . . .
Pd1 C9 C10 C11 98.8(5) no . . . .
C8 C9 C10 Pd1 105.0(7) no . . . .
C8 C9 C10 C11 -156.2(6) no . . . .
Pd1 C10 C11 C12 -159.3(5) no . . . .
Pd1 C10 C11 C16 26.8(7) no . . . .
C9 C10 C11 C12 118.2(7) no . . . .
C9 C10 C11 C16 -55.7(9) no . . . .
C10 C11 C12 C13 -170.0(6) no . . . .
C10 C11 C16 C15 167.2(6) no . . . .
C10 C11 C16 C17 -16.5(9) no . . . .
C12 C11 C16 C15 -6.8(10) no . . . .
C12 C11 C16 C17 169.5(6) no . . . .
C16 C11 C12 C13 4.0(10) no . . . .
C11 C12 C13 C14 1.2(11) no . . . .
C12 C13 C14 C15 -3.6(11) no . . . .
C13 C14 C15 C16 0.8(11) no . . . .
C14 C15 C16 C11 4.4(10) no . . . .
C14 C15 C16 C17 -171.9(6) no . . . .
C11 C16 C17 Pd1 -4.3(7) no . . . .
C11 C16 C17 C18 -89.1(6) no . . . .
C15 C16 C17 Pd1 172.0(5) no . . . .
C15 C16 C17 C18 87.2(8) no . . . .
Pd1 C17 C18 Pd1 -0.000(13) no . . . .
Pd1 C17 C18 C19 96.9(4) no . . . .
C16 C17 C18 Pd1 103.2(5) no . . . .
C16 C17 C18 C19 -159.8(5) no . . . .
Pd1 C18 C19 Pd2 -26.5(4) no . . . .
Pd1 C18 C19 C20 -101.9(4) no . . . .
C17 C18 C19 Pd2 -101.9(5) no . . . .
C17 C18 C19 C20 -177.3(4) no . . . .
Pd2 C19 C20 Pd2 0.000(11) no . . . .
Pd2 C19 C20 C21 93.6(4) no . . . .
C18 C19 C20 Pd2 88.9(4) no . . . .
C18 C19 C20 C21 -177.5(4) no . . . .
Pd2 C20 C21 Pd2 -25.7(4) no . . . 2_666
Pd2 C20 C21 C22 -105.7(4) no . . . .
Pd2 C20 C21 C26 72.3(5) no . . . .
C19 C20 C21 Pd2 -100.6(5) no . . . 2_666
C19 C20 C21 C22 179.5(4) no . . . .
C19 C20 C21 C26 -2.5(7) no . . . .
Pd2 C21 C22 Pd2 0.0 no 2_666 . . 2_666
Pd2 C21 C22 C23 89.7(4) no 2_666 . . .
Pd2 C21 C26 C25 -76.7(4) no 2_666 . . .
C20 C21 C22 Pd2 94.7(4) no . . . 2_666
C20 C21 C22 C23 -175.7(4) no . . . .
C20 C21 C26 C25 -179.8(4) no . . . .
C22 C21 C26 C25 -1.8(6) no . . . .
C26 C21 C22 Pd2 -83.5(4) no . . . 2_666
C26 C21 C22 C23 6.2(6) no . . . .
Pd2 C22 C23 Pd1 -13.1(5) no 2_666 . . 2_666
Pd2 C22 C23 C24 64.2(5) no 2_666 . . .
C21 C22 C23 Pd1 -82.8(5) no . . . 2_666
C21 C22 C23 C24 -5.6(7) no . . . .
Pd1 C23 C24 Pd1 0.000(12) no 2_666 . . 2_666
Pd1 C23 C24 C25 100.2(4) no 2_666 . . .
C22 C23 C24 Pd1 -99.7(4) no . . . 2_666
C22 C23 C24 C25 0.5(7) no . . . .
Pd1 C24 C25 C26 84.8(5) no 2_666 . . .
C23 C24 C25 C26 4.0(7) no . . . .
C24 C25 C26 C21 -3.3(7) no . . . .
C28 C27 C32 C31 -0.5(7) no . . . .
C32 C27 C28 C29 2.0(7) no . . . .
C28 C27 B1 C35 144.2(5) no . . . .
C28 C27 B1 C43 -94.7(6) no . . . .
C28 C27 B1 C51 26.5(6) no . . . .
B1 C27 C28 C29 174.7(4) no . . . .
C32 C27 B1 C35 -43.3(6) no . . . .
C32 C27 B1 C43 77.8(5) no . . . .
C32 C27 B1 C51 -161.0(4) no . . . .
B1 C27 C32 C31 -173.6(4) no . . . .
C27 C28 C29 C30 -1.6(7) no . . . .
C27 C28 C29 C33 -179.3(4) no . . . .
C28 C29 C30 C31 -0.4(8) no . . . .
C28 C29 C33 F1 74.2(7) no . . . .
C28 C29 C33 F2 -50.3(8) no . . . .
C28 C29 C33 F3 -166.4(5) no . . . .
C30 C29 C33 F1 -103.5(7) no . . . .
C30 C29 C33 F2 132.0(6) no . . . .
C30 C29 C33 F3 15.9(7) no . . . .
C33 C29 C30 C31 177.3(5) no . . . .
C29 C30 C31 C32 1.9(8) no . . . .
C29 C30 C31 C34 -179.3(5) no . . . .
C30 C31 C32 C27 -1.5(8) no . . . .
C30 C31 C34 F4 25.2(9) no . . . .
C30 C31 C34 F5 -107.9(7) no . . . .
C30 C31 C34 F6 137.6(5) no . . . .
C32 C31 C34 F4 -156.0(6) no . . . .
C32 C31 C34 F5 70.9(9) no . . . .
C32 C31 C34 F6 -43.6(7) no . . . .
C34 C31 C32 C27 179.7(5) no . . . .
C36 C35 C40 C39 1.2(8) no . . . .
C40 C35 C36 C37 -0.4(8) no . . . .
C36 C35 B1 C27 -36.2(7) no . . . .
C36 C35 B1 C43 -150.2(5) no . . . .
C36 C35 B1 C51 87.0(6) no . . . .
B1 C35 C36 C37 -178.1(5) no . . . .
C40 C35 B1 C27 146.4(5) no . . . .
C40 C35 B1 C43 32.4(8) no . . . .
C40 C35 B1 C51 -90.4(6) no . . . .
B1 C35 C40 C39 178.7(5) no . . . .
C35 C36 C37 C38 -0.9(9) no . . . .
C35 C36 C37 C41 -178.6(5) no . . . .
C36 C37 C38 C39 1.4(9) no . . . .
C36 C37 C41 F7 49.1(8) no . . . .
C36 C37 C41 F8 -69.5(6) no . . . .
C36 C37 C41 F9 170.8(5) no . . . .
C38 C37 C41 F7 -128.7(6) no . . . .
C38 C37 C41 F8 112.7(6) no . . . .
C38 C37 C41 F9 -7.0(8) no . . . .
C41 C37 C38 C39 179.1(5) no . . . .
C37 C38 C39 C40 -0.6(9) no . . . .
C37 C38 C39 C42 179.0(5) no . . . .
C38 C39 C40 C35 -0.7(9) no . . . .
C38 C39 C42 F10 130.0(6) no . . . .
C38 C39 C42 F11 -111.3(6) no . . . .
C38 C39 C42 F12 11.9(9) no . . . .
C40 C39 C42 F10 -50.4(8) no . . . .
C40 C39 C42 F11 68.4(7) no . . . .
C40 C39 C42 F12 -168.4(5) no . . . .
C42 C39 C40 C35 179.6(5) no . . . .
C44 C43 C48 C47 -0.9(8) no . . . .
C48 C43 C44 C45 0.9(8) no . . . .
C44 C43 B1 C27 -88.6(6) no . . . .
C44 C43 B1 C35 29.1(7) no . . . .
C44 C43 B1 C51 148.3(5) no . . . .
B1 C43 C44 C45 173.5(5) no . . . .
C48 C43 B1 C27 83.7(6) no . . . .
C48 C43 B1 C35 -158.7(5) no . . . .
C48 C43 B1 C51 -39.4(7) no . . . .
B1 C43 C48 C47 -173.5(5) no . . . .
C43 C44 C45 C46 -0.5(9) no . . . .
C43 C44 C45 C49 178.9(5) no . . . .
C44 C45 C46 C47 -0.1(9) no . . . .
C44 C45 C49 F13 22.3(9) no . . . .
C44 C45 C49 F14 155.9(7) no . . . .
C44 C45 C49 F15 -85.8(8) no . . . .
C46 C45 C49 F13 -158.3(6) no . . . .
C46 C45 C49 F14 -24.7(11) no . . . .
C46 C45 C49 F15 93.5(7) no . . . .
C49 C45 C46 C47 -179.4(6) no . . . .
C45 C46 C47 C48 0.1(9) no . . . .
C45 C46 C47 C50 -179.9(5) no . . . .
C46 C47 C48 C43 0.4(9) no . . . .
C46 C47 C50 F16 112.4(7) no . . . .
C46 C47 C50 F17 -6.7(9) no . . . .
C46 C47 C50 F18 -129.2(6) no . . . .
C48 C47 C50 F16 -67.6(8) no . . . .
C48 C47 C50 F17 173.3(5) no . . . .
C48 C47 C50 F18 50.8(8) no . . . .
C50 C47 C48 C43 -179.6(5) no . . . .
C52 C51 C56 C55 0.6(6) no . . . .
C56 C51 C52 C53 -1.1(6) no . . . .
C52 C51 B1 C27 39.2(5) no . . . .
C52 C51 B1 C35 -80.5(5) no . . . .
C52 C51 B1 C43 155.3(4) no . . . .
B1 C51 C52 C53 174.5(3) no . . . .
C56 C51 B1 C27 -145.5(4) no . . . .
C56 C51 B1 C35 94.8(5) no . . . .
C56 C51 B1 C43 -29.4(6) no . . . .
B1 C51 C56 C55 -174.9(3) no . . . .
C51 C52 C53 C54 0.9(6) no . . . .
C51 C52 C53 C57 177.4(4) no . . . .
C52 C53 C54 C55 -0.2(6) no . . . .
C52 C53 C57 F19 25.1(6) no . . . .
C52 C53 C57 F20 -95.6(6) no . . . .
C52 C53 C57 F21 144.0(5) no . . . .
C54 C53 C57 F19 -158.3(4) no . . . .
C54 C53 C57 F20 81.0(6) no . . . .
C54 C53 C57 F21 -39.4(6) no . . . .
C57 C53 C54 C55 -176.8(4) no . . . .
C53 C54 C55 C56 -0.3(6) no . . . .
C53 C54 C55 C58 177.0(4) no . . . .
C54 C55 C56 C51 0.1(7) no . . . .
C54 C55 C58 F22 -90.2(6) no . . . .
C54 C55 C58 F23 28.2(7) no . . . .
C54 C55 C58 F24 146.4(5) no . . . .
C56 C55 C58 F22 87.2(7) no . . . .
C56 C55 C58 F23 -154.4(5) no . . . .
C56 C55 C58 F24 -36.3(6) no . . . .
C58 C55 C56 C51 -177.2(4) no . . . .
C60 C59 C61 C60 -0.4(15) no . . 2_656 2_656
C61 C59 C60 C61 0.4(15) no 2_656 . . .
C59 C60 C61 C59 -0.4(15) no . . . 2_656
